data_7125029
loop_
_publ_author_name
'Cao, Ke'
'Xu, Tao-Tao'
'Wu, Ji'
'Jiang, Linhai'
'Yang, Junxiao'

_publ_section_title
;
 Palladium catalyzed/silver tuned selective mono-/tetra-acetoxylation of
 o-carboranes via B-H activation.
;
_journal_issue 76
_journal_name_full 'Chemical communications (Cambridge, England)'
_journal_page_first 11446
_journal_page_last 11449
_journal_paper_doi 10.1039/c6cc06200h
_journal_volume 52
_journal_year 2016
_chemical_formula_moiety 'C20 H32 B10 O8'
_chemical_formula_sum 'C20 H32 B10 O8'
_chemical_formula_weight 508.55
_space_group_crystal_system triclinic
_space_group_IT_number 2
_space_group_name_Hall '-P 1'
_space_group_name_H-M_alt 'P -1'
_atom_sites_solution_hydrogens geom
_audit_creation_date 2016-01-06
_audit_creation_method
;
Olex2 1.2
(compiled 2015.09.30 svn.r3233 for OlexSys, GUI svn.r5103)
;
_audit_update_record
;
2016-03-17 deposited with the CCDC.
2016-08-25 downloaded from the CCDC.
;
_cell_angle_alpha 98.928(5)
_cell_angle_beta 92.479(5)
_cell_angle_gamma 90.262(5)
_cell_formula_units_Z 4
_cell_length_a 12.7205(9)
_cell_length_b 13.3454(8)
_cell_length_c 16.3950(11)
_cell_measurement_reflns_used 2144
_cell_measurement_temperature 293(2)
_cell_measurement_theta_max 20.7010
_cell_measurement_theta_min 3.4970
_cell_volume 2746.7(3)
_computing_cell_refinement
;
CrysAlisPro, Agilent Technologies,
Version 1.171.37.35 (release 13-08-2014 CrysAlis171 .NET)
(compiled Aug 13 2014,18:06:01)
;
_computing_data_collection
;
CrysAlisPro, Agilent Technologies,
Version 1.171.37.35 (release 13-08-2014 CrysAlis171 .NET)
(compiled Aug 13 2014,18:06:01)
;
_computing_data_reduction
;
CrysAlisPro, Agilent Technologies,
Version 1.171.37.35 (release 13-08-2014 CrysAlis171 .NET)
(compiled Aug 13 2014,18:06:01)
;
_computing_molecular_graphics 'Olex2 (Dolomanov et al., 2009)'
_computing_publication_material 'Olex2 (Dolomanov et al., 2009)'
_computing_structure_refinement 'ShelXL (Sheldrick, 2015)'
_computing_structure_solution
;
Superflip (Palatinus & Chapuis, 2007;Palatinus & van der Lee, 2008;
Palatinus et al., 2012)
;
_diffrn_ambient_temperature 293(2)
_diffrn_detector 'CCD plate'
_diffrn_detector_area_resol_mean 16.0733
_diffrn_detector_type Eos
_diffrn_measured_fraction_theta_full 0.996
_diffrn_measured_fraction_theta_max 0.997
_diffrn_measurement_details
;
#__ type_ start__ end____ width___ exp.time_
  1 omega  -13.00   25.00   1.0000    8.0000
omega____ theta____ kappa____ phi______ frames
    -      -16.9916  -99.0000  120.0000 38

#__ type_ start__ end____ width___ exp.time_
  2 omega  -13.00   14.00   1.0000    8.0000
omega____ theta____ kappa____ phi______ frames
    -      -16.9916  -99.0000  -60.0000 27

#__ type_ start__ end____ width___ exp.time_
  3 omega  -46.00   32.00   1.0000    8.0000
omega____ theta____ kappa____ phi______ frames
    -       20.4291  -38.0000  -90.0000 78

#__ type_ start__ end____ width___ exp.time_
  4 omega  -30.00   92.00   1.0000    8.0000
omega____ theta____ kappa____ phi______ frames
    -       20.4291    0.0000  -60.0000 122

#__ type_ start__ end____ width___ exp.time_
  5 omega   38.00   83.00   1.0000    8.0000
omega____ theta____ kappa____ phi______ frames
    -       20.4291  178.0000 -150.0000 45

#__ type_ start__ end____ width___ exp.time_
  6 omega  -68.00  -23.00   1.0000    8.0000
omega____ theta____ kappa____ phi______ frames
    -      -16.9916  125.0000    5.0000 45

#__ type_ start__ end____ width___ exp.time_
  7 omega  -80.00  -38.00   1.0000    8.0000
omega____ theta____ kappa____ phi______ frames
    -      -16.9916  146.0000  171.0000 42
;
_diffrn_measurement_device 'four-circle diffractometer'
_diffrn_measurement_device_type 'SuperNova, Dual, Cu at zero, Eos'
_diffrn_measurement_method '\w scans'
_diffrn_orient_matrix_UB_11 0.0251149000
_diffrn_orient_matrix_UB_12 0.0266209000
_diffrn_orient_matrix_UB_13 0.0365165000
_diffrn_orient_matrix_UB_21 0.0382883000
_diffrn_orient_matrix_UB_22 0.0190358000
_diffrn_orient_matrix_UB_23 -0.0240037000
_diffrn_orient_matrix_UB_31 -0.0319172000
_diffrn_orient_matrix_UB_32 0.0427073000
_diffrn_orient_matrix_UB_33 -0.0034729000
_diffrn_radiation_monochromator mirror
_diffrn_radiation_probe x-ray
_diffrn_radiation_type MoK\a
_diffrn_radiation_wavelength 0.710
_diffrn_reflns_av_R_equivalents 0.0617
_diffrn_reflns_av_unetI/netI 0.1597
_diffrn_reflns_Laue_measured_fraction_full 0.996
_diffrn_reflns_Laue_measured_fraction_max 0.997
_diffrn_reflns_limit_h_max 15
_diffrn_reflns_limit_h_min -15
_diffrn_reflns_limit_k_max 16
_diffrn_reflns_limit_k_min -15
_diffrn_reflns_limit_l_max 20
_diffrn_reflns_limit_l_min -20
_diffrn_reflns_number 19409
_diffrn_reflns_point_group_measured_fraction_full 0.996
_diffrn_reflns_point_group_measured_fraction_max 0.997
_diffrn_reflns_theta_full 25.500
_diffrn_reflns_theta_max 25.993
_diffrn_reflns_theta_min 3.389
_diffrn_source 'SuperNova (Mo) X-ray Source'
_exptl_absorpt_coefficient_mu 0.084
_exptl_absorpt_correction_T_max 1.00000
_exptl_absorpt_correction_T_min 0.96489
_exptl_absorpt_correction_type multi-scan
_exptl_absorpt_process_details
;
CrysAlisPro, Agilent Technologies,
Version 1.171.37.35 (release 13-08-2014 CrysAlis171 .NET)
(compiled Aug 13 2014,18:06:01)
Empirical absorption correction using spherical harmonics,
 implemented in SCALE3 ABSPACK scaling algorithm.
;
_exptl_crystal_colour 'clear light colourless'
_exptl_crystal_colour_lustre clear
_exptl_crystal_colour_modifier light
_exptl_crystal_colour_primary colourless
_exptl_crystal_density_diffrn 1.230
_exptl_crystal_description block
_exptl_crystal_F_000 1064
_exptl_crystal_size_max 0.18
_exptl_crystal_size_mid 0.15
_exptl_crystal_size_min 0.13
_refine_diff_density_max 0.670
_refine_diff_density_min -0.336
_refine_diff_density_rms 0.057
_refine_ls_extinction_method none
_refine_ls_goodness_of_fit_ref 1.031
_refine_ls_hydrogen_treatment constr
_refine_ls_matrix_type full
_refine_ls_number_parameters 722
_refine_ls_number_reflns 10785
_refine_ls_number_restraints 36
_refine_ls_restrained_S_all 1.037
_refine_ls_R_factor_all 0.2397
_refine_ls_R_factor_gt 0.1084
_refine_ls_shift/su_max 0.002
_refine_ls_shift/su_mean 0.000
_refine_ls_structure_factor_coef Fsqd
_refine_ls_weighting_details
;
 w=1/[\s^2^(Fo^2^)+(0.1472P)^2^]
 where P=(Fo^2^+2Fc^2^)/3
;
_refine_ls_weighting_scheme calc
_refine_ls_wR_factor_gt 0.2601
_refine_ls_wR_factor_ref 0.3649
_reflns_Friedel_coverage 0.000
_reflns_number_gt 3809
_reflns_number_total 10785
_reflns_threshold_expression 'I > 2\s(I)'
_cod_data_source_file c6cc06200h2.cif
_cod_data_source_block wj_533_4
_cod_original_cell_volume 2746.8(3)
_cod_database_code 7125029
_shelxl_version_number 2013-2
_shelx_space_group_comment
;
The symmetry employed for this shelxl refinement is uniquely defined
by the following loop, which should always be used as a source of
symmetry information in preference to the above space-group names.
They are only intended as comments.
;
_reflns_odcompleteness_completeness 99.80
_reflns_odcompleteness_iscentric 1
_reflns_odcompleteness_theta 26.32
_olex2_refinement_description
;
1. Fixed Uiso
 At 1.2 times of:
  All B(H) groups, All C(H) groups, All C(H,H) groups
 At 1.5 times of:
  All C(H,H,H) groups
2. Uiso/Uaniso restraints and constraints
Uanis(O8') \\sim Ueq, Uanis(O6) \\sim Ueq, Uanis(O6') \\sim Ueq, Uanis(O8)
\\sim Ueq, Uanis(O12) \\sim Ueq, Uanis(O12') \\sim Ueq: with sigma of 0.01 and
sigma for terminal atoms of 0.02
3. Others
 Fixed Sof: O6(0.65) O8(0.8) O6'(0.35) O8'(0.2) O12(0.65) O12'(0.35)
4.a Secondary CH2 refined with riding coordinates:
 C9(H9A,H9B), C10(H10A,H10B), C11(H11A,H11B), C29(H29A,H29B), C30(H30A,H30B),
 C31(H31A,H31B)
4.b Aromatic/amide H refined with riding coordinates:
 C4(H4), C5(H5), C6(H6), C7(H7), C8(H8), C24(H24), C25(H25), C26(H26),
 C27(H27), C28(H28)
4.c Idealised Me refined as rotating group:
 C12(H12A,H12B,H12C), C14(H14A,H14B,H14C), C16(H16A,H16B,H16C), C18(H18A,H18B,
 H18C), C20(H20A,H20B,H20C), C32(H32A,H32B,H32C), C34(H34A,H34B,H34C), C35(H35A,
 H35B,H35C), C38(H38A,H38B,H38C), C40(H40A,H40B,H40C)
4.d Boron cage BH refined with riding coordinates:
 B3(H3), B4(H4A), B5(H5A), B6(H6A), B7(H7A), B11(H11), B13(H13), B14(H14),
 B15(H15), B16(H16), B17(H17), B21(H21)
;
_olex2_submission_special_instructions 'No special instructions were received'

loop_
_space_group_symop_operation_xyz
'x, y, z'
'-x, -y, -z'

loop_
_atom_site_label
_atom_site_type_symbol
_atom_site_fract_x
_atom_site_fract_y
_atom_site_fract_z
_atom_site_U_iso_or_equiv
_atom_site_adp_type
_atom_site_occupancy
_atom_site_site_symmetry_order
_atom_site_calc_flag
_atom_site_refinement_flags_posn
_atom_site_refinement_flags_adp
_atom_site_refinement_flags_occupancy
_atom_site_disorder_assembly
_atom_site_disorder_group
O1 O -0.2840(5) 1.2400(4) 0.3053(5) 0.139(2) Uani 1 1 d . . . . .
O2 O -0.3989(3) 1.1203(3) 0.3042(3) 0.0797(13) Uani 1 1 d . . . . .
O3 O -0.4686(4) 1.0856(4) 0.1156(4) 0.118(2) Uani 1 1 d . . . . .
O4 O -0.4878(3) 0.9379(3) 0.1599(2) 0.0629(10) Uani 1 1 d . . . . .
O5 O -0.4745(3) 0.9190(3) 0.3485(3) 0.0733(12) Uani 1 1 d . . . . .
O7 O -0.4120(4) 0.7333(4) 0.2023(3) 0.0969(15) Uani 1 1 d . . . . .
C1 C -0.1683(4) 0.9314(4) 0.1981(3) 0.0524(13) Uani 1 1 d . . . . .
C2 C -0.1604(4) 0.9147(4) 0.2994(3) 0.0547(14) Uani 1 1 d . . . . .
C3 C -0.0695(4) 0.9325(4) 0.1499(3) 0.0583(14) Uani 1 1 d . . . . .
C4 C -0.0071(5) 1.0187(5) 0.1559(4) 0.0681(16) Uani 1 1 d . . . . .
H4 H -0.0238 1.0768 0.1919 0.082 Uiso 1 1 calc R . . . .
C5 C 0.0797(5) 1.0185(5) 0.1087(4) 0.0762(18) Uani 1 1 d . . . . .
H5 H 0.1227 1.0759 0.1144 0.091 Uiso 1 1 calc R . . . .
C6 C 0.1032(5) 0.9357(6) 0.0541(4) 0.0775(19) Uani 1 1 d . . . . .
H6 H 0.1602 0.9374 0.0206 0.093 Uiso 1 1 calc R . . . .
C7 C 0.0427(5) 0.8496(6) 0.0484(4) 0.081(2) Uani 1 1 d . . . . .
H7 H 0.0608 0.7913 0.0132 0.097 Uiso 1 1 calc R . . . .
C8 C -0.0447(5) 0.8495(5) 0.0947(3) 0.0700(17) Uani 1 1 d . . . . .
H8 H -0.0877 0.7920 0.0883 0.084 Uiso 1 1 calc R . . . .
C9 C -0.0481(4) 0.9100(5) 0.3381(4) 0.0707(17) Uani 1 1 d . . . . .
H9A H -0.0017 0.8827 0.2949 0.085 Uiso 1 1 calc R . . . .
H9B H -0.0242 0.9785 0.3595 0.085 Uiso 1 1 calc R . . . .
C10 C -0.0383(5) 0.8476(5) 0.4060(3) 0.0700(17) Uani 1 1 d . . . . .
H10A H -0.0586 0.7780 0.3847 0.084 Uiso 1 1 calc R . . . .
H10B H -0.0857 0.8732 0.4490 0.084 Uiso 1 1 calc R . . . .
C11 C 0.0749(5) 0.8505(5) 0.4429(4) 0.087(2) Uani 1 1 d . . . . .
H11A H 0.1223 0.8268 0.3994 0.104 Uiso 1 1 calc R . . . .
H11B H 0.0944 0.9200 0.4653 0.104 Uiso 1 1 calc R . . . .
C12 C 0.0875(6) 0.7862(6) 0.5099(4) 0.112(3) Uani 1 1 d . . . . .
H12A H 0.0416 0.8100 0.5535 0.167 Uiso 1 1 calc GR . . . .
H12B H 0.1591 0.7903 0.5313 0.167 Uiso 1 1 calc GR . . . .
H12C H 0.0700 0.7170 0.4878 0.167 Uiso 1 1 calc GR . . . .
C13 C -0.3732(6) 1.2147(5) 0.3111(4) 0.082(2) Uani 1 1 d . . . . .
C14 C -0.4599(6) 1.2863(5) 0.3288(6) 0.141(4) Uani 1 1 d . . . . .
H14A H -0.4871 1.2797 0.3815 0.212 Uiso 1 1 calc GR . . . .
H14B H -0.5149 1.2715 0.2865 0.212 Uiso 1 1 calc GR . . . .
H14C H -0.4344 1.3543 0.3299 0.212 Uiso 1 1 calc GR . . . .
C15 C -0.5214(5) 1.0103(5) 0.1203(4) 0.0756(18) Uani 1 1 d . . . . .
C16 C -0.6290(5) 0.9938(5) 0.0844(4) 0.089(2) Uani 1 1 d . . . . .
H16A H -0.6776 0.9974 0.1280 0.133 Uiso 1 1 calc GR . . . .
H16B H -0.6343 0.9281 0.0509 0.133 Uiso 1 1 calc GR . . . .
H16C H -0.6456 1.0450 0.0509 0.133 Uiso 1 1 calc GR . . . .
C17 C -0.4020(8) 0.6462(7) 0.1990(7) 0.139(4) Uani 1 1 d . . . . .
C18 C -0.4863(7) 0.5699(5) 0.1712(6) 0.121(3) Uani 1 1 d . . . . .
H18A H -0.5264 0.5897 0.1255 0.181 Uiso 1 1 calc GR . . . .
H18B H -0.5317 0.5658 0.2158 0.181 Uiso 1 1 calc GR . . . .
H18C H -0.4553 0.5050 0.1543 0.181 Uiso 1 1 calc GR . . . .
C19 C -0.4949(6) 0.8755(6) 0.4109(5) 0.093(2) Uani 1 1 d . . . . .
C20 C -0.6020(5) 0.8845(5) 0.4397(4) 0.094(2) Uani 1 1 d . . . . .
H20A H -0.6482 0.8404 0.4023 0.141 Uiso 1 1 calc GR . . . .
H20B H -0.6247 0.9534 0.4420 0.141 Uiso 1 1 calc GR . . . .
H20C H -0.6034 0.8657 0.4938 0.141 Uiso 1 1 calc GR . . . .
B3 B -0.1939(5) 1.0302(5) 0.2746(4) 0.0568(16) Uani 1 1 d . . . . .
H3 H -0.1429 1.0978 0.2898 0.068 Uiso 1 1 calc R . . . .
B4 B -0.2723(5) 1.0075(5) 0.1810(4) 0.0568(16) Uani 1 1 d . . . . .
H4A H -0.2737 1.0606 0.1359 0.068 Uiso 1 1 calc R . . . .
B5 B -0.2786(5) 0.8734(5) 0.1505(4) 0.0563(16) Uani 1 1 d . . . . .
H5A H -0.2843 0.8395 0.0849 0.068 Uiso 1 1 calc R . . . .
B6 B -0.2050(5) 0.8172(5) 0.2262(4) 0.0554(16) Uani 1 1 d . . . . .
H6A H -0.1605 0.7469 0.2105 0.067 Uiso 1 1 calc R . . . .
B7 B -0.2579(5) 0.9776(5) 0.3518(4) 0.0634(18) Uani 1 1 d . . . . .
H7A H -0.2498 1.0116 0.4173 0.076 Uiso 1 1 calc R . . . .
B8 B -0.3330(5) 1.0358(5) 0.2778(4) 0.0595(17) Uani 1 1 d . . . . .
B9 B -0.3863(5) 0.9373(5) 0.2004(4) 0.0542(16) Uani 1 1 d . . . . .
B10 B -0.3418(5) 0.8167(4) 0.2261(4) 0.0543(16) Uani 1 1 d . . . . .
B11 B -0.2656(5) 0.8439(5) 0.3203(4) 0.0655(18) Uani 1 1 d . . . . .
H11 H -0.2634 0.7908 0.3653 0.079 Uiso 1 1 calc R . . . .
B12 B -0.3775(5) 0.9193(5) 0.3073(4) 0.0595(17) Uani 1 1 d . . . . .
O6 O -0.4213(7) 0.8550(9) 0.4580(5) 0.124(3) Uani 0.65 1 d . U P A 1
O8 O -0.3131(9) 0.6163(7) 0.2253(8) 0.209(5) Uani 0.8 1 d . U P B 1
O6' O -0.4564(13) 0.7820(13) 0.3967(13) 0.121(5) Uani 0.35 1 d . U P A 2
O8' O -0.319(3) 0.640(2) 0.128(2) 0.146(11) Uani 0.2 1 d . U P B 2
O9 O 0.2085(3) 0.2555(3) 0.2841(3) 0.0830(13) Uani 1 1 d . . . . .
O10 O 0.0941(6) 0.1631(5) 0.3327(5) 0.156(3) Uani 1 1 d . . . . .
O11 O 0.2835(3) 0.3891(3) 0.1467(2) 0.0616(10) Uani 1 1 d . . . . .
O13 O 0.2843(3) 0.4779(3) 0.3359(2) 0.0599(10) Uani 1 1 d . . . . .
O14 O 0.2750(4) 0.6446(3) 0.3706(3) 0.1105(18) Uani 1 1 d . . . . .
O15 O 0.2081(3) 0.6100(3) 0.1901(2) 0.0605(10) Uani 1 1 d . . . . .
O16 O 0.1010(4) 0.7376(3) 0.2311(3) 0.1005(16) Uani 1 1 d . . . . .
C21 C -0.0327(4) 0.4034(4) 0.1798(3) 0.0501(13) Uani 1 1 d . . . . .
C22 C -0.0326(4) 0.4586(4) 0.2809(3) 0.0578(14) Uani 1 1 d . . . . .
C23 C -0.1353(4) 0.3798(4) 0.1301(3) 0.0579(14) Uani 1 1 d . . . . .
C24 C -0.1955(5) 0.2965(5) 0.1353(4) 0.0719(17) Uani 1 1 d . . . . .
H24 H -0.1751 0.2533 0.1723 0.086 Uiso 1 1 calc R . . . .
C25 C -0.2872(5) 0.2750(5) 0.0859(4) 0.0817(19) Uani 1 1 d . . . . .
H25 H -0.3290 0.2193 0.0914 0.098 Uiso 1 1 calc R . . . .
C26 C -0.3148(5) 0.3348(6) 0.0307(4) 0.085(2) Uani 1 1 d . . . . .
H26 H -0.3765 0.3204 -0.0016 0.102 Uiso 1 1 calc R . . . .
C27 C -0.2551(5) 0.4164(5) 0.0204(4) 0.0788(18) Uani 1 1 d . . . . .
H27 H -0.2741 0.4555 -0.0200 0.095 Uiso 1 1 calc R . . . .
C28 C -0.1657(5) 0.4405(5) 0.0712(3) 0.0721(17) Uani 1 1 d . . . . .
H28 H -0.1256 0.4975 0.0660 0.087 Uiso 1 1 calc R . . . .
C29 C -0.1414(5) 0.4747(5) 0.3164(4) 0.0758(18) Uani 1 1 d . . . . .
H29A H -0.1892 0.4919 0.2731 0.091 Uiso 1 1 calc R . . . .
H29B H -0.1654 0.4106 0.3301 0.091 Uiso 1 1 calc R . . . .
C30 C -0.1511(7) 0.5502(7) 0.3877(6) 0.136(3) Uani 1 1 d . . . . .
H30A H -0.1350 0.6161 0.3729 0.163 Uiso 1 1 calc R . . . .
H30B H -0.0992 0.5375 0.4298 0.163 Uiso 1 1 calc R . . . .
C31 C -0.2613(7) 0.5542(9) 0.4246(6) 0.167(5) Uani 1 1 d . . . . .
H31A H -0.3145 0.5561 0.3807 0.200 Uiso 1 1 calc R . . . .
H31B H -0.2728 0.4930 0.4482 0.200 Uiso 1 1 calc R . . . .
C32 C -0.2728(7) 0.6398(8) 0.4865(6) 0.132(3) Uani 1 1 d . . . . .
H32A H -0.2622 0.7006 0.4634 0.197 Uiso 1 1 calc GR . . . .
H32B H -0.2217 0.6372 0.5310 0.197 Uiso 1 1 calc GR . . . .
H32C H -0.3422 0.6394 0.5072 0.197 Uiso 1 1 calc GR . . . .
C33 C 0.1853(8) 0.1783(6) 0.3138(5) 0.106(3) Uani 1 1 d . . . . .
C34 C 0.2740(6) 0.1097(5) 0.3314(5) 0.127(3) Uani 1 1 d . . . . .
H34A H 0.3220 0.1040 0.2874 0.191 Uiso 1 1 calc GR . . . .
H34B H 0.2463 0.0438 0.3356 0.191 Uiso 1 1 calc GR . . . .
H34C H 0.3104 0.1375 0.3825 0.191 Uiso 1 1 calc GR . . . .
C35 C 0.4144(5) 0.3078(5) 0.0644(5) 0.094(2) Uani 1 1 d . . . . .
H35A H 0.4242 0.3633 0.0345 0.140 Uiso 1 1 calc GR . . . .
H35B H 0.4249 0.2449 0.0286 0.140 Uiso 1 1 calc GR . . . .
H35C H 0.4642 0.3138 0.1106 0.140 Uiso 1 1 calc GR . . . .
C36 C 0.3069(6) 0.3099(6) 0.0943(5) 0.101(3) Uani 1 1 d . . . . .
C37 C 0.3213(5) 0.5675(5) 0.3720(4) 0.0720(17) Uani 1 1 d . . . . .
C38 C 0.4280(5) 0.5634(5) 0.4124(4) 0.096(2) Uani 1 1 d . . . . .
H38A H 0.4457 0.6284 0.4441 0.144 Uiso 1 1 calc GR . . . .
H38B H 0.4786 0.5463 0.3708 0.144 Uiso 1 1 calc GR . . . .
H38C H 0.4284 0.5130 0.4482 0.144 Uiso 1 1 calc GR . . . .
C39 C 0.1851(6) 0.7093(4) 0.2086(3) 0.0689(17) Uani 1 1 d . . . . .
C40 C 0.2742(6) 0.7773(5) 0.1979(5) 0.098(2) Uani 1 1 d . . . . .
H40A H 0.3181 0.7883 0.2477 0.146 Uiso 1 1 calc GR . . . .
H40B H 0.2476 0.8410 0.1864 0.146 Uiso 1 1 calc GR . . . .
H40C H 0.3147 0.7465 0.1528 0.146 Uiso 1 1 calc GR . . . .
B13 B 0.0016(5) 0.3324(5) 0.2558(4) 0.0561(16) Uani 1 1 d . . . . .
H13 H -0.0457 0.2685 0.2698 0.067 Uiso 1 1 calc R . . . .
B14 B 0.0702(5) 0.3228(5) 0.1629(4) 0.0575(16) Uani 1 1 d . . . . .
H14 H 0.0684 0.2531 0.1173 0.069 Uiso 1 1 calc R . . . .
B15 B 0.0724(5) 0.4463(4) 0.1343(4) 0.0520(15) Uani 1 1 d . . . . .
H15 H 0.0722 0.4559 0.0689 0.062 Uiso 1 1 calc R . . . .
B16 B 0.0031(5) 0.5299(5) 0.2086(4) 0.0576(16) Uani 1 1 d . . . . .
H16 H -0.0438 0.5933 0.1920 0.069 Uiso 1 1 calc R . . . .
B17 B 0.0707(5) 0.4177(5) 0.3343(4) 0.0632(18) Uani 1 1 d . . . . .
H17 H 0.0694 0.4086 0.3998 0.076 Uiso 1 1 calc R . . . .
B18 B 0.1407(5) 0.3332(4) 0.2619(4) 0.0549(16) Uani 1 1 d . . . . .
B19 B 0.1853(5) 0.4048(4) 0.1854(4) 0.0499(15) Uani 1 1 d . . . . .
B20 B 0.1404(5) 0.5315(4) 0.2115(4) 0.0513(15) Uani 1 1 d . . . . .
B21 B 0.0704(5) 0.5395(5) 0.3037(4) 0.0572(16) Uani 1 1 d . . . . .
H21 H 0.0690 0.6095 0.3490 0.069 Uiso 1 1 calc R . . . .
B22 B 0.1844(5) 0.4616(4) 0.2913(4) 0.0535(16) Uani 1 1 d . . . . .
O12 O 0.2534(6) 0.2287(5) 0.0878(5) 0.102(3) Uani 0.65 1 d . U P C 1
O12' O 0.2280(12) 0.3164(14) 0.0252(9) 0.121(5) Uani 0.35 1 d . U P C 2

loop_
_atom_site_aniso_label
_atom_site_aniso_U_11
_atom_site_aniso_U_22
_atom_site_aniso_U_33
_atom_site_aniso_U_23
_atom_site_aniso_U_13
_atom_site_aniso_U_12
O1 0.107(5) 0.065(3) 0.239(7) -0.003(4) 0.044(5) -0.004(3)
O2 0.057(3) 0.050(2) 0.127(3) -0.006(2) 0.021(2) 0.010(2)
O3 0.067(3) 0.104(4) 0.197(6) 0.080(4) -0.037(3) -0.016(3)
O4 0.043(2) 0.061(2) 0.088(3) 0.026(2) -0.0039(19) -0.0004(18)
O5 0.055(3) 0.085(3) 0.085(3) 0.027(2) 0.013(2) 0.007(2)
O7 0.078(3) 0.055(3) 0.158(4) 0.019(3) -0.005(3) -0.002(2)
C1 0.041(3) 0.058(3) 0.055(3) 0.001(2) -0.004(2) -0.002(2)
C2 0.050(3) 0.053(3) 0.060(3) 0.006(2) 0.002(3) 0.008(3)
C3 0.044(3) 0.071(4) 0.061(3) 0.011(3) 0.007(3) 0.010(3)
C4 0.051(4) 0.062(4) 0.091(4) 0.011(3) 0.006(3) 0.003(3)
C5 0.056(4) 0.088(5) 0.085(4) 0.014(4) 0.005(3) 0.003(3)
C6 0.047(4) 0.118(6) 0.070(4) 0.022(4) 0.001(3) 0.006(4)
C7 0.062(4) 0.110(6) 0.065(4) -0.008(4) 0.004(3) 0.016(4)
C8 0.052(4) 0.088(4) 0.065(4) -0.004(3) 0.008(3) 0.002(3)
C9 0.054(4) 0.077(4) 0.080(4) 0.011(3) 0.004(3) 0.009(3)
C10 0.062(4) 0.084(4) 0.063(4) 0.011(3) -0.008(3) 0.006(3)
C11 0.081(5) 0.100(5) 0.076(4) 0.007(4) -0.012(4) 0.013(4)
C12 0.116(7) 0.126(6) 0.089(5) 0.016(5) -0.029(5) 0.006(5)
C13 0.081(5) 0.059(4) 0.105(5) 0.004(4) 0.029(4) 0.014(4)
C14 0.110(7) 0.068(5) 0.235(10) -0.018(6) 0.027(7) 0.029(5)
C15 0.051(4) 0.073(4) 0.104(5) 0.021(4) -0.006(4) 0.000(3)
C16 0.052(4) 0.100(5) 0.117(5) 0.033(4) -0.023(4) -0.003(3)
C17 0.110(8) 0.083(7) 0.217(11) 0.020(7) -0.060(8) -0.017(6)
C18 0.141(8) 0.070(5) 0.147(7) 0.012(5) -0.012(6) -0.026(5)
C19 0.086(5) 0.087(5) 0.117(6) 0.039(5) 0.026(5) 0.022(4)
C20 0.074(5) 0.102(5) 0.109(5) 0.021(4) 0.026(4) -0.001(4)
B3 0.045(4) 0.051(4) 0.073(4) 0.004(3) 0.003(3) 0.004(3)
B4 0.050(4) 0.051(4) 0.072(4) 0.015(3) 0.000(3) 0.007(3)
B5 0.040(4) 0.059(4) 0.067(4) 0.002(3) 0.004(3) -0.002(3)
B6 0.048(4) 0.046(3) 0.072(4) 0.010(3) 0.003(3) 0.002(3)
B7 0.051(4) 0.068(4) 0.067(4) 0.001(3) 0.002(3) 0.009(3)
B8 0.051(4) 0.046(3) 0.080(4) 0.006(3) 0.002(3) -0.001(3)
B9 0.046(4) 0.052(4) 0.063(4) 0.005(3) -0.003(3) 0.005(3)
B10 0.051(4) 0.041(3) 0.069(4) 0.003(3) -0.006(3) -0.005(3)
B11 0.053(4) 0.062(4) 0.086(5) 0.023(4) 0.010(4) 0.004(3)
B12 0.049(4) 0.061(4) 0.068(4) 0.008(3) 0.004(3) 0.004(3)
O6 0.104(7) 0.187(9) 0.093(6) 0.057(6) 0.018(5) 0.042(7)
O8 0.186(9) 0.113(6) 0.315(12) 0.017(7) -0.091(9) 0.009(6)
O6' 0.085(10) 0.120(11) 0.179(14) 0.073(10) 0.062(10) 0.006(9)
O8' 0.158(19) 0.125(17) 0.149(18) -0.010(14) 0.044(16) -0.003(15)
O9 0.088(3) 0.055(3) 0.110(3) 0.030(2) -0.013(3) -0.002(2)
O10 0.126(6) 0.131(5) 0.233(8) 0.100(5) 0.011(6) -0.001(4)
O11 0.051(2) 0.057(2) 0.073(2) -0.0041(18) 0.0139(18) -0.0003(18)
O13 0.063(3) 0.052(2) 0.063(2) 0.0056(17) -0.0092(19) -0.0021(18)
O14 0.100(4) 0.069(3) 0.149(4) -0.017(3) -0.033(3) 0.006(3)
O15 0.066(3) 0.049(2) 0.067(2) 0.0098(17) 0.0124(19) -0.0025(19)
O16 0.104(4) 0.065(3) 0.140(4) 0.029(3) 0.036(3) 0.020(3)
C21 0.044(3) 0.055(3) 0.052(3) 0.012(2) -0.001(2) -0.003(2)
C22 0.051(3) 0.062(3) 0.058(3) 0.001(3) 0.010(3) 0.009(3)
C23 0.047(3) 0.065(4) 0.062(3) 0.008(3) 0.007(3) -0.002(3)
C24 0.056(4) 0.078(4) 0.079(4) 0.007(3) 0.000(3) -0.006(3)
C25 0.049(4) 0.096(5) 0.095(5) 0.006(4) -0.007(4) -0.014(3)
C26 0.056(4) 0.131(6) 0.071(4) 0.023(4) 0.007(3) 0.007(4)
C27 0.065(4) 0.106(5) 0.069(4) 0.025(4) -0.001(3) -0.004(4)
C28 0.059(4) 0.093(5) 0.068(4) 0.025(3) -0.003(3) 0.002(3)
C29 0.065(4) 0.084(4) 0.077(4) 0.005(3) 0.020(3) 0.013(3)
C30 0.088(6) 0.167(8) 0.140(8) -0.029(7) 0.041(5) -0.022(5)
C31 0.088(7) 0.254(13) 0.135(8) -0.058(8) 0.058(6) -0.009(7)
C32 0.106(7) 0.183(9) 0.124(7) 0.078(7) 0.019(5) 0.010(6)
C33 0.134(8) 0.069(5) 0.111(6) 0.017(4) -0.037(6) 0.000(5)
C34 0.128(7) 0.080(5) 0.186(8) 0.062(5) -0.019(6) 0.033(5)
C35 0.064(4) 0.078(4) 0.137(6) 0.002(4) 0.043(4) 0.002(4)
C36 0.060(5) 0.108(6) 0.112(6) -0.057(5) 0.031(4) -0.010(4)
C37 0.071(4) 0.065(4) 0.075(4) -0.005(3) -0.010(3) -0.001(3)
C38 0.076(5) 0.108(6) 0.098(5) 0.008(4) -0.029(4) -0.011(4)
C39 0.096(5) 0.045(3) 0.067(4) 0.011(3) 0.007(4) 0.005(4)
C40 0.112(6) 0.063(4) 0.121(6) 0.025(4) 0.009(5) -0.019(4)
B13 0.057(4) 0.049(3) 0.065(4) 0.015(3) 0.007(3) 0.004(3)
B14 0.051(4) 0.049(4) 0.072(4) 0.008(3) 0.006(3) 0.006(3)
B15 0.062(4) 0.044(3) 0.051(3) 0.011(3) 0.003(3) 0.002(3)
B16 0.057(4) 0.052(4) 0.065(4) 0.011(3) 0.008(3) 0.010(3)
B17 0.062(4) 0.070(4) 0.059(4) 0.013(3) 0.005(3) 0.000(3)
B18 0.048(4) 0.047(3) 0.070(4) 0.013(3) 0.000(3) 0.003(3)
B19 0.044(3) 0.042(3) 0.063(4) 0.006(3) 0.005(3) 0.002(3)
B20 0.052(4) 0.045(3) 0.055(4) 0.005(3) -0.001(3) 0.002(3)
B21 0.056(4) 0.057(4) 0.058(4) 0.005(3) 0.006(3) -0.003(3)
B22 0.053(4) 0.050(4) 0.056(4) 0.007(3) -0.006(3) 0.001(3)
O12 0.076(5) 0.060(4) 0.155(7) -0.041(4) 0.036(5) -0.017(4)
O12' 0.085(10) 0.158(12) 0.103(9) -0.038(9) 0.011(8) -0.005(9)

loop_
_atom_type_symbol
_atom_type_description
_atom_type_scat_dispersion_real
_atom_type_scat_dispersion_imag
_atom_type_scat_source
C C 0.0033 0.0016 'International Tables Vol C Tables 4.2.6.8 and 6.1.1.4'
H H 0.0000 0.0000 'International Tables Vol C Tables 4.2.6.8 and 6.1.1.4'
B B 0.0013 0.0007 'International Tables Vol C Tables 4.2.6.8 and 6.1.1.4'
O O 0.0106 0.0060 'International Tables Vol C Tables 4.2.6.8 and 6.1.1.4'

loop_
_geom_angle_atom_site_label_1
_geom_angle_atom_site_label_2
_geom_angle_atom_site_label_3
_geom_angle
C13 O2 B8 126.4(5)
C15 O4 B9 124.2(5)
C19 O5 B12 128.0(5)
C17 O7 B10 132.6(6)
C2 C1 B3 59.7(3)
C2 C1 B4 110.0(4)
C2 C1 B6 59.4(3)
C3 C1 C2 120.3(4)
C3 C1 B3 120.3(5)
C3 C1 B4 121.1(4)
C3 C1 B5 119.2(4)
C3 C1 B6 117.1(4)
B3 C1 B6 110.6(4)
B4 C1 B3 62.5(3)
B4 C1 B6 113.6(4)
B5 C1 C2 109.9(4)
B5 C1 B3 113.4(4)
B5 C1 B4 63.0(3)
B5 C1 B6 62.7(3)
C1 C2 B11 109.9(4)
C9 C2 C1 115.7(4)
C9 C2 B3 114.5(5)
C9 C2 B6 119.0(4)
C9 C2 B7 121.9(4)
C9 C2 B11 125.1(4)
B3 C2 C1 60.3(3)
B3 C2 B11 113.8(4)
B6 C2 C1 60.8(3)
B6 C2 B3 112.3(4)
B6 C2 B11 61.3(4)
B7 C2 C1 110.5(4)
B7 C2 B3 62.7(3)
B7 C2 B6 113.3(4)
B7 C2 B11 63.0(4)
C4 C3 C1 121.4(5)
C8 C3 C1 119.9(6)
C8 C3 C4 118.6(6)
C3 C4 H4 120.0
C5 C4 C3 119.9(6)
C5 C4 H4 120.0
C4 C5 H5 119.6
C6 C5 C4 120.8(7)
C6 C5 H5 119.6
C5 C6 H6 120.2
C5 C6 C7 119.7(6)
C7 C6 H6 120.2
C6 C7 H7 120.1
C6 C7 C8 119.9(6)
C8 C7 H7 120.1
C3 C8 C7 121.0(7)
C3 C8 H8 119.5
C7 C8 H8 119.5
C2 C9 H9A 108.6
C2 C9 H9B 108.6
H9A C9 H9B 107.6
C10 C9 C2 114.7(5)
C10 C9 H9A 108.6
C10 C9 H9B 108.6
C9 C10 H10A 109.4
C9 C10 H10B 109.4
C9 C10 C11 111.1(5)
H10A C10 H10B 108.0
C11 C10 H10A 109.4
C11 C10 H10B 109.4
C10 C11 H11A 109.2
C10 C11 H11B 109.2
H11A C11 H11B 107.9
C12 C11 C10 112.2(6)
C12 C11 H11A 109.2
C12 C11 H11B 109.2
C11 C12 H12A 109.5
C11 C12 H12B 109.5
C11 C12 H12C 109.5
H12A C12 H12B 109.5
H12A C12 H12C 109.5
H12B C12 H12C 109.5
O1 C13 O2 120.7(6)
O1 C13 C14 123.9(7)
O2 C13 C14 115.3(7)
C13 C14 H14A 109.5
C13 C14 H14B 109.5
C13 C14 H14C 109.5
H14A C14 H14B 109.5
H14A C14 H14C 109.5
H14B C14 H14C 109.5
O3 C15 O4 122.7(6)
O3 C15 C16 123.4(6)
O4 C15 C16 113.8(6)
C15 C16 H16A 109.5
C15 C16 H16B 109.5
C15 C16 H16C 109.5
H16A C16 H16B 109.5
H16A C16 H16C 109.5
H16B C16 H16C 109.5
O7 C17 C18 124.5(8)
O7 C17 O8 116.6(9)
O7 C17 O8' 93.1(14)
C18 C17 O8' 107.9(15)
O8 C17 C18 118.9(9)
C17 C18 H18A 109.5
C17 C18 H18B 109.5
C17 C18 H18C 109.5
H18A C18 H18B 109.5
H18A C18 H18C 109.5
H18B C18 H18C 109.5
O5 C19 C20 117.0(6)
O5 C19 O6' 107.3(10)
O6 C19 O5 119.4(8)
O6 C19 C20 120.1(8)
O6' C19 C20 116.3(9)
C19 C20 H20A 109.5
C19 C20 H20B 109.5
C19 C20 H20C 109.5
H20A C20 H20B 109.5
H20A C20 H20C 109.5
H20B C20 H20C 109.5
C1 B3 H3 123.1
C1 B3 B4 58.6(3)
C1 B3 B7 106.7(4)
C1 B3 B8 105.7(4)
C2 B3 C1 60.0(3)
C2 B3 H3 123.1
C2 B3 B4 107.1(4)
C2 B3 B7 58.3(3)
C2 B3 B8 105.8(5)
B4 B3 H3 121.4
B7 B3 H3 121.6
B7 B3 B4 109.1(5)
B7 B3 B8 60.5(4)
B8 B3 H3 122.7
B8 B3 B4 60.3(4)
C1 B4 B3 58.9(3)
C1 B4 H4A 124.3
C1 B4 B5 58.1(3)
C1 B4 B8 105.5(4)
C1 B4 B9 104.9(4)
B3 B4 H4A 122.2
B3 B4 B5 106.6(4)
B3 B4 B8 59.8(4)
B3 B4 B9 107.2(5)
B5 B4 H4A 122.4
B5 B4 B8 107.4(5)
B5 B4 B9 59.7(3)
B8 B4 H4A 122.1
B8 B4 B9 60.0(4)
B9 B4 H4A 122.5
C1 B5 B4 58.8(3)
C1 B5 H5A 123.6
C1 B5 B6 59.5(3)
C1 B5 B9 105.9(4)
C1 B5 B10 106.3(4)
B4 B5 H5A 121.1
B6 B5 B4 107.7(4)
B6 B5 H5A 122.5
B9 B5 B4 60.4(3)
B9 B5 H5A 121.8
B9 B5 B6 107.3(4)
B10 B5 B4 109.8(4)
B10 B5 H5A 121.3
B10 B5 B6 58.7(3)
B10 B5 B9 61.4(3)
C1 B6 B5 57.9(3)
C1 B6 H6A 123.2
C1 B6 B10 106.3(4)
C1 B6 B11 107.6(4)
C2 B6 C1 59.7(3)
C2 B6 B5 106.3(4)
C2 B6 H6A 122.5
C2 B6 B10 107.6(4)
C2 B6 B11 59.5(4)
B5 B6 H6A 122.4
B10 B6 B5 60.2(3)
B10 B6 H6A 121.7
B10 B6 B11 61.3(4)
B11 B6 B5 109.0(4)
B11 B6 H6A 120.8
C2 B7 B3 59.1(3)
C2 B7 H7A 123.7
C2 B7 B8 105.9(5)
C2 B7 B11 59.0(3)
C2 B7 B12 105.9(4)
B3 B7 H7A 121.6
B3 B7 B8 60.0(4)
B3 B7 B11 107.6(4)
B3 B7 B12 108.3(5)
B8 B7 H7A 122.0
B11 B7 H7A 121.9
B11 B7 B8 107.9(5)
B11 B7 B12 59.7(4)
B12 B7 H7A 121.9
B12 B7 B8 60.5(4)
O2 B8 B3 129.6(5)
O2 B8 B4 126.9(5)
O2 B8 B7 120.5(5)
O2 B8 B9 117.7(5)
O2 B8 B12 113.5(5)
B3 B8 B4 59.9(3)
B3 B8 B7 59.5(4)
B3 B8 B9 107.4(4)
B3 B8 B12 107.2(4)
B4 B8 B7 108.0(4)
B4 B8 B9 60.1(4)
B4 B8 B12 108.6(4)
B7 B8 B9 107.8(4)
B7 B8 B12 59.6(4)
B9 B8 B12 60.5(4)
O4 B9 B4 126.7(5)
O4 B9 B5 121.6(5)
O4 B9 B8 125.3(4)
O4 B9 B10 116.7(5)
O4 B9 B12 118.7(5)
B4 B9 B10 107.5(4)
B4 B9 B12 108.0(4)
B5 B9 B4 59.9(3)
B5 B9 B8 107.5(4)
B5 B9 B10 59.0(3)
B5 B9 B12 107.7(4)
B8 B9 B4 59.8(4)
B8 B9 B10 108.2(4)
B8 B9 B12 59.9(4)
B12 B9 B10 60.8(3)
O7 B10 B5 120.5(5)
O7 B10 B6 128.1(5)
O7 B10 B9 115.8(5)
O7 B10 B11 126.5(5)
O7 B10 B12 119.4(5)
B5 B10 B9 59.6(3)
B5 B10 B11 108.2(5)
B5 B10 B12 107.0(4)
B6 B10 B5 61.1(4)
B6 B10 B9 107.7(5)
B6 B10 B11 59.4(4)
B6 B10 B12 106.3(4)
B9 B10 B12 59.4(3)
B11 B10 B9 106.8(4)
B11 B10 B12 58.9(3)
C2 B11 B6 59.1(4)
C2 B11 B7 57.9(4)
C2 B11 B10 105.7(5)
C2 B11 H11 124.6
C2 B11 B12 105.4(4)
B6 B11 B7 107.2(5)
B6 B11 B10 59.3(4)
B6 B11 H11 121.9
B6 B11 B12 108.8(4)
B7 B11 H11 121.8
B10 B11 B7 109.4(4)
B10 B11 H11 121.2
B12 B11 B7 60.2(3)
B12 B11 B10 62.1(3)
B12 B11 H11 121.2
O5 B12 B7 125.2(5)
O5 B12 B8 118.5(4)
O5 B12 B9 116.7(5)
O5 B12 B10 122.4(5)
O5 B12 B11 127.4(5)
B7 B12 B8 59.9(4)
B7 B12 B9 107.4(5)
B7 B12 B10 106.9(4)
B8 B12 B9 59.6(4)
B8 B12 B10 107.1(5)
B9 B12 B10 59.8(3)
B11 B12 B7 60.1(4)
B11 B12 B8 107.8(5)
B11 B12 B9 107.2(4)
B11 B12 B10 59.0(3)
C33 O9 B18 128.8(7)
C36 O11 B19 125.2(5)
C37 O13 B22 124.6(4)
C39 O15 B20 122.0(5)
C22 C21 B13 60.7(3)
C22 C21 B16 59.4(3)
C23 C21 C22 120.5(4)
C23 C21 B13 119.0(4)
C23 C21 B14 119.5(4)
C23 C21 B15 119.7(4)
C23 C21 B16 117.7(4)
B13 C21 B16 111.7(4)
B14 C21 C22 110.9(4)
B14 C21 B13 62.4(3)
B14 C21 B16 114.6(4)
B15 C21 C22 109.7(4)
B15 C21 B13 113.4(4)
B15 C21 B14 63.3(3)
B15 C21 B16 62.7(3)
C21 C22 B13 60.1(3)
C29 C22 C21 115.1(4)
C29 C22 B13 114.2(5)
C29 C22 B16 118.4(4)
C29 C22 B17 122.7(5)
C29 C22 B21 125.0(4)
B16 C22 C21 61.1(3)
B16 C22 B13 112.5(4)
B17 C22 C21 110.1(4)
B17 C22 B13 62.6(3)
B17 C22 B16 113.4(4)
B21 C22 C21 110.3(4)
B21 C22 B13 114.5(4)
B21 C22 B16 61.4(4)
B21 C22 B17 63.4(4)
C24 C23 C21 122.7(5)
C24 C23 C28 118.0(5)
C28 C23 C21 119.0(5)
C23 C24 H24 119.5
C23 C24 C25 121.0(6)
C25 C24 H24 119.5
C24 C25 H25 120.2
C26 C25 C24 119.6(7)
C26 C25 H25 120.2
C25 C26 H26 119.1
C25 C26 C27 121.8(7)
C27 C26 H26 119.1
C26 C27 H27 120.5
C26 C27 C28 119.1(6)
C28 C27 H27 120.5
C23 C28 H28 119.8
C27 C28 C23 120.4(6)
C27 C28 H28 119.8
C22 C29 H29A 107.9
C22 C29 H29B 107.9
H29A C29 H29B 107.2
C30 C29 C22 117.8(6)
C30 C29 H29A 107.9
C30 C29 H29B 107.9
C29 C30 H30A 108.7
C29 C30 H30B 108.7
C29 C30 C31 114.3(8)
H30A C30 H30B 107.6
C31 C30 H30A 108.7
C31 C30 H30B 108.7
C30 C31 H31A 109.1
C30 C31 H31B 109.1
H31A C31 H31B 107.9
C32 C31 C30 112.4(9)
C32 C31 H31A 109.1
C32 C31 H31B 109.1
C31 C32 H32A 109.5
C31 C32 H32B 109.5
C31 C32 H32C 109.5
H32A C32 H32B 109.5
H32A C32 H32C 109.5
H32B C32 H32C 109.5
O9 C33 C34 117.0(9)
O10 C33 O9 120.8(7)
O10 C33 C34 122.0(8)
C33 C34 H34A 109.5
C33 C34 H34B 109.5
C33 C34 H34C 109.5
H34A C34 H34B 109.5
H34A C34 H34C 109.5
H34B C34 H34C 109.5
H35A C35 H35B 109.5
H35A C35 H35C 109.5
H35B C35 H35C 109.5
C36 C35 H35A 109.5
C36 C35 H35B 109.5
C36 C35 H35C 109.5
O11 C36 C35 116.0(6)
O11 C36 O12' 101.3(8)
C35 C36 O12' 110.6(9)
O12 C36 O11 120.9(7)
O12 C36 C35 120.1(6)
O13 C37 C38 113.7(5)
O14 C37 O13 123.3(6)
O14 C37 C38 123.0(6)
C37 C38 H38A 109.5
C37 C38 H38B 109.5
C37 C38 H38C 109.5
H38A C38 H38B 109.5
H38A C38 H38C 109.5
H38B C38 H38C 109.5
O15 C39 C40 113.2(6)
O16 C39 O15 122.2(6)
O16 C39 C40 124.6(6)
C39 C40 H40A 109.5
C39 C40 H40B 109.5
C39 C40 H40C 109.5
H40A C40 H40B 109.5
H40A C40 H40C 109.5
H40B C40 H40C 109.5
C21 B13 C22 59.2(3)
C21 B13 H13 123.9
C21 B13 B14 58.2(3)
C21 B13 B17 105.3(4)
C21 B13 B18 105.4(4)
C22 B13 H13 124.0
C22 B13 B14 106.4(4)
C22 B13 B17 57.4(3)
C22 B13 B18 104.8(4)
B14 B13 H13 121.1
B14 B13 B17 109.2(5)
B17 B13 H13 122.3
B18 B13 H13 122.6
B18 B13 B14 61.2(4)
B18 B13 B17 60.2(4)
C21 B14 B13 59.3(3)
C21 B14 H14 124.4
C21 B14 B15 58.2(3)
C21 B14 B18 104.6(4)
C21 B14 B19 103.9(4)
B13 B14 H14 122.0
B13 B14 B15 106.9(4)
B13 B14 B18 59.2(3)
B13 B14 B19 106.6(4)
B15 B14 H14 122.7
B15 B14 B18 106.3(4)
B15 B14 B19 58.8(3)
B18 B14 H14 123.0
B18 B14 B19 59.6(3)
B19 B14 H14 123.3
C21 B15 B14 58.5(3)
C21 B15 H15 123.8
C21 B15 B16 59.7(3)
C21 B15 B19 106.2(4)
C21 B15 B20 106.1(4)
B14 B15 H15 120.6
B14 B15 B16 108.3(4)
B16 B15 H15 122.0
B19 B15 B14 61.5(3)
B19 B15 H15 121.6
B19 B15 B16 107.7(4)
B20 B15 B14 110.0(4)
B20 B15 H15 121.6
B20 B15 B16 59.0(3)
B20 B15 B19 60.7(3)
C21 B16 B15 57.7(3)
C21 B16 H16 123.7
C21 B16 B20 105.1(4)
C22 B16 C21 59.5(3)
C22 B16 B15 105.8(4)
C22 B16 H16 123.3
C22 B16 B20 106.3(4)
C22 B16 B21 58.7(3)
B15 B16 H16 122.4
B20 B16 B15 59.7(3)
B20 B16 H16 122.4
B21 B16 C21 106.8(4)
B21 B16 B15 108.9(4)
B21 B16 H16 120.9
B21 B16 B20 61.4(4)
C22 B17 B13 59.9(3)
C22 B17 H17 123.8
C22 B17 B18 106.3(4)
C22 B17 B21 58.2(3)
C22 B17 B22 105.8(4)
B13 B17 H17 121.5
B18 B17 B13 59.6(3)
B18 B17 H17 121.7
B21 B17 B13 108.1(4)
B21 B17 H17 121.4
B21 B17 B18 108.8(5)
B22 B17 B13 108.0(5)
B22 B17 H17 121.9
B22 B17 B18 60.4(4)
B22 B17 B21 60.6(4)
O9 B18 B13 127.6(5)
O9 B18 B14 122.9(5)
O9 B18 B17 123.8(5)
O9 B18 B19 117.2(5)
O9 B18 B22 117.3(5)
B13 B18 B14 59.6(3)
B13 B18 B17 60.2(4)
B13 B18 B19 107.6(4)
B13 B18 B22 107.9(4)
B17 B18 B14 107.9(4)
B17 B18 B19 107.2(4)
B17 B18 B22 59.6(4)
B19 B18 B14 60.5(3)
B22 B18 B14 108.3(4)
B22 B18 B19 59.7(3)
O11 B19 B14 125.4(4)
O11 B19 B15 122.4(5)
O11 B19 B18 124.0(4)
O11 B19 B20 118.4(5)
O11 B19 B22 119.3(4)
B15 B19 B14 59.7(3)
B15 B19 B18 107.3(4)
B15 B19 B20 59.4(3)
B15 B19 B22 107.7(4)
B18 B19 B14 59.9(4)
B20 B19 B14 107.6(4)
B20 B19 B18 107.8(4)
B20 B19 B22 60.4(3)
B22 B19 B14 108.0(4)
B22 B19 B18 59.8(3)
O15 B20 B15 120.8(5)
O15 B20 B16 126.9(4)
O15 B20 B19 115.9(4)
O15 B20 B21 125.4(5)
O15 B20 B22 119.0(5)
B15 B20 B19 59.9(3)
B15 B20 B21 108.1(5)
B15 B20 B22 107.6(4)
B16 B20 B15 61.2(4)
B16 B20 B19 108.8(4)
B16 B20 B21 58.9(4)
B16 B20 B22 107.3(5)
B19 B20 B22 59.9(3)
B21 B20 B19 108.3(4)
B21 B20 B22 60.2(3)
C22 B21 B16 59.8(4)
C22 B21 B17 58.3(4)
C22 B21 B20 105.8(4)
C22 B21 H21 124.0
C22 B21 B22 105.1(4)
B16 B21 B17 108.0(5)
B16 B21 B20 59.6(3)
B16 B21 H21 121.3
B16 B21 B22 108.0(4)
B17 B21 B20 107.8(4)
B17 B21 H21 122.0
B17 B21 B22 59.7(3)
B20 B21 H21 122.1
B20 B21 B22 60.3(3)
B22 B21 H21 122.3
O13 B22 B17 123.2(5)
O13 B22 B18 117.0(4)
O13 B22 B19 117.3(4)
O13 B22 B20 124.0(5)
O13 B22 B21 127.4(5)
B17 B22 B18 60.0(4)
B17 B22 B19 108.2(5)
B17 B22 B20 107.2(4)
B17 B22 B21 59.7(3)
B18 B22 B20 107.8(4)
B18 B22 B21 107.8(5)
B19 B22 B18 60.5(3)
B19 B22 B20 59.7(3)
B19 B22 B21 107.7(4)
B21 B22 B20 59.5(3)

loop_
_geom_bond_atom_site_label_1
_geom_bond_atom_site_label_2
_geom_bond_distance
O1 C13 1.195(8)
O2 C13 1.286(8)
O2 B8 1.431(7)
O3 C15 1.221(8)
O4 C15 1.309(7)
O4 B9 1.428(7)
O5 C19 1.287(8)
O5 B12 1.432(7)
O7 C17 1.163(9)
O7 B10 1.420(8)
C1 C2 1.709(7)
C1 C3 1.514(7)
C1 B3 1.715(7)
C1 B4 1.711(7)
C1 B5 1.699(8)
C1 B6 1.728(8)
C2 C9 1.544(7)
C2 B3 1.705(7)
C2 B6 1.704(8)
C2 B7 1.691(8)
C2 B11 1.712(9)
C3 C4 1.384(8)
C3 C8 1.364(7)
C4 H4 0.9300
C4 C5 1.375(8)
C5 H5 0.9300
C5 C6 1.353(8)
C6 H6 0.9300
C6 C7 1.369(9)
C7 H7 0.9300
C7 C8 1.374(8)
C8 H8 0.9300
C9 H9A 0.9700
C9 H9B 0.9700
C9 C10 1.492(7)
C10 H10A 0.9700
C10 H10B 0.9700
C10 C11 1.535(8)
C11 H11A 0.9700
C11 H11B 0.9700
C11 C12 1.499(9)
C12 H12A 0.9600
C12 H12B 0.9600
C12 H12C 0.9600
C13 C14 1.471(8)
C14 H14A 0.9600
C14 H14B 0.9600
C14 H14C 0.9600
C15 C16 1.468(8)
C16 H16A 0.9600
C16 H16B 0.9600
C16 H16C 0.9600
C17 C18 1.482(11)
C17 O8 1.280(11)
C17 O8' 1.60(3)
C18 H18A 0.9600
C18 H18B 0.9600
C18 H18C 0.9600
C19 C20 1.460(9)
C19 O6 1.247(10)
C19 O6' 1.333(16)
C20 H20A 0.9600
C20 H20B 0.9600
C20 H20C 0.9600
B3 H3 1.1000
B3 B4 1.778(9)
B3 B7 1.766(9)
B3 B8 1.775(9)
B4 H4A 1.1000
B4 B5 1.782(9)
B4 B8 1.785(9)
B4 B9 1.790(9)
B5 H5A 1.1000
B5 B6 1.782(8)
B5 B9 1.778(8)
B5 B10 1.767(9)
B6 H6A 1.1000
B6 B10 1.740(9)
B6 B11 1.742(9)
B7 H7A 1.1000
B7 B8 1.785(9)
B7 B11 1.779(9)
B7 B12 1.780(9)
B8 B9 1.788(9)
B8 B12 1.795(9)
B9 B10 1.811(8)
B9 B12 1.804(9)
B10 B11 1.774(9)
B10 B12 1.829(8)
B11 H11 1.1000
B11 B12 1.771(8)
O9 C33 1.246(9)
O9 B18 1.432(6)
O10 C33 1.237(10)
O11 C36 1.299(6)
O11 B19 1.427(6)
O13 C37 1.324(7)
O13 B22 1.437(7)
O14 C37 1.190(6)
O15 C39 1.349(6)
O15 B20 1.448(7)
O16 C39 1.190(7)
C21 C22 1.707(7)
C21 C23 1.513(7)
C21 B13 1.722(7)
C21 B14 1.703(7)
C21 B15 1.698(8)
C21 B16 1.734(8)
C22 C29 1.527(7)
C22 B13 1.733(7)
C22 B16 1.706(8)
C22 B17 1.687(8)
C22 B21 1.686(9)
C23 C24 1.363(8)
C23 C28 1.397(7)
C24 H24 0.9300
C24 C25 1.394(8)
C25 H25 0.9300
C25 C26 1.334(8)
C26 H26 0.9300
C26 C27 1.361(9)
C27 H27 0.9300
C27 C28 1.386(8)
C28 H28 0.9300
C29 H29A 0.9700
C29 H29B 0.9700
C29 C30 1.429(9)
C30 H30A 0.9700
C30 H30B 0.9700
C30 C31 1.549(10)
C31 H31A 0.9700
C31 H31B 0.9700
C31 C32 1.417(11)
C32 H32A 0.9600
C32 H32B 0.9600
C32 H32C 0.9600
C33 C34 1.502(9)
C34 H34A 0.9600
C34 H34B 0.9600
C34 H34C 0.9600
C35 H35A 0.9600
C35 H35B 0.9600
C35 H35C 0.9600
C35 C36 1.471(8)
C36 O12 1.265(10)
C36 O12' 1.493(16)
C37 C38 1.489(8)
C38 H38A 0.9600
C38 H38B 0.9600
C38 H38C 0.9600
C39 C40 1.482(9)
C40 H40A 0.9600
C40 H40B 0.9600
C40 H40C 0.9600
B13 H13 1.1000
B13 B14 1.775(9)
B13 B17 1.779(9)
B13 B18 1.767(9)
B14 H14 1.1000
B14 B15 1.783(8)
B14 B18 1.804(9)
B14 B19 1.814(9)
B15 H15 1.1000
B15 B16 1.784(8)
B15 B19 1.766(8)
B15 B20 1.758(9)
B16 H16 1.1000
B16 B20 1.746(9)
B16 B21 1.733(9)
B17 H17 1.1000
B17 B18 1.778(9)
B17 B21 1.773(9)
B17 B22 1.772(10)
B18 B19 1.799(9)
B18 B22 1.786(9)
B19 B20 1.780(7)
B19 B22 1.783(8)
B20 B21 1.777(9)
B20 B22 1.792(8)
B21 H21 1.1000
B21 B22 1.789(8)

loop_
_geom_torsion_atom_site_label_1
_geom_torsion_atom_site_label_2
_geom_torsion_atom_site_label_3
_geom_torsion_atom_site_label_4
_geom_torsion
O2 B8 B9 O4 2.9(9)
O2 B8 B9 B4 118.7(6)
O2 B8 B9 B5 156.5(5)
O2 B8 B9 B10 -141.2(5)
O2 B8 B9 B12 -102.8(6)
O2 B8 B12 O5 3.7(7)
O2 B8 B12 B7 -112.7(5)
O2 B8 B12 B9 109.6(5)
O2 B8 B12 B10 147.4(5)
O2 B8 B12 B11 -150.5(5)
O4 B9 B10 O7 0.8(8)
O4 B9 B10 B5 112.5(5)
O4 B9 B10 B6 151.6(5)
O4 B9 B10 B11 -145.9(5)
O4 B9 B10 B12 -109.6(5)
O4 B9 B12 O5 -7.4(7)
O4 B9 B12 B7 -153.9(4)
O4 B9 B12 B8 -116.3(5)
O4 B9 B12 B10 106.3(5)
O4 B9 B12 B11 142.8(5)
O7 B10 B11 C2 155.1(5)
O7 B10 B11 B6 117.0(6)
O7 B10 B11 B7 -144.0(6)
O7 B10 B11 B12 -105.5(6)
O7 B10 B12 O5 0.0(7)
O7 B10 B12 B7 155.1(5)
O7 B10 B12 B8 -141.9(5)
O7 B10 B12 B9 -104.3(5)
O7 B10 B12 B11 117.2(6)
C1 C2 C9 C10 -151.1(4)
C1 C2 B3 B4 36.2(4)
C1 C2 B3 B7 138.5(5)
C1 C2 B3 B8 99.3(5)
C1 C2 B6 B5 -35.7(4)
C1 C2 B6 B10 -99.0(4)
C1 C2 B6 B11 -138.5(4)
C1 C2 B7 B3 -38.0(4)
C1 C2 B7 B8 1.0(6)
C1 C2 B7 B11 102.5(5)
C1 C2 B7 B12 64.1(5)
C1 C2 B11 B6 38.0(3)
C1 C2 B11 B7 -103.5(4)
C1 C2 B11 B10 -0.2(5)
C1 C2 B11 B12 -65.0(5)
C1 C3 C4 C5 -177.2(5)
C1 C3 C8 C7 178.0(5)
C1 B3 B4 B5 34.6(4)
C1 B3 B4 B8 135.5(5)
C1 B3 B4 B9 97.3(4)
C1 B3 B7 C2 36.8(4)
C1 B3 B7 B8 -98.9(4)
C1 B3 B7 B11 1.9(5)
C1 B3 B7 B12 -61.2(5)
C1 B3 B8 O2 -153.4(6)
C1 B3 B8 B4 -38.4(4)
C1 B3 B8 B7 100.6(4)
C1 B3 B8 B9 -0.2(6)
C1 B3 B8 B12 63.5(5)
C1 B4 B5 B6 35.3(4)
C1 B4 B5 B9 135.5(4)
C1 B4 B5 B10 97.6(4)
C1 B4 B8 O2 157.7(5)
C1 B4 B8 B3 38.5(4)
C1 B4 B8 B7 2.1(6)
C1 B4 B8 B9 -98.5(4)
C1 B4 B8 B12 -61.0(5)
C1 B4 B9 O4 -146.9(5)
C1 B4 B9 B5 -38.0(4)
C1 B4 B9 B8 99.5(4)
C1 B4 B9 B10 -1.7(5)
C1 B4 B9 B12 62.4(5)
C1 B5 B6 C2 36.5(4)
C1 B5 B6 B10 137.8(4)
C1 B5 B6 B11 99.3(5)
C1 B5 B9 O4 155.6(5)
C1 B5 B9 B4 38.6(4)
C1 B5 B9 B8 0.8(5)
C1 B5 B9 B10 -100.3(4)
C1 B5 B9 B12 -62.4(5)
C1 B5 B10 O7 -156.6(4)
C1 B5 B10 B6 -37.1(4)
C1 B5 B10 B9 99.6(4)
C1 B5 B10 B11 0.4(5)
C1 B5 B10 B12 62.5(5)
C1 B6 B10 O7 144.0(6)
C1 B6 B10 B5 36.3(4)
C1 B6 B10 B9 -2.1(5)
C1 B6 B10 B11 -101.5(5)
C1 B6 B10 B12 -64.5(5)
C1 B6 B11 C2 -36.9(3)
C1 B6 B11 B7 -3.4(5)
C1 B6 B11 B10 99.3(4)
C1 B6 B11 B12 60.2(6)
C2 C1 C3 C4 -81.5(6)
C2 C1 C3 C8 103.4(6)
C2 C1 B3 B4 -138.7(5)
C2 C1 B3 B7 -36.1(4)
C2 C1 B3 B8 -99.4(5)
C2 C1 B4 B3 37.4(4)
C2 C1 B4 B5 -102.7(5)
C2 C1 B4 B8 -1.5(6)
C2 C1 B4 B9 -64.0(5)
C2 C1 B5 B4 103.0(4)
C2 C1 B5 B6 -37.3(4)
C2 C1 B5 B9 63.7(5)
C2 C1 B5 B10 -0.6(5)
C2 C1 B6 B5 138.6(4)
C2 C1 B6 B10 101.2(4)
C2 C1 B6 B11 36.8(4)
C2 C9 C10 C11 -177.9(5)
C2 B3 B4 C1 -36.7(4)
C2 B3 B4 B5 -2.1(6)
C2 B3 B4 B8 98.8(5)
C2 B3 B4 B9 60.6(5)
C2 B3 B7 B8 -135.8(5)
C2 B3 B7 B11 -34.9(4)
C2 B3 B7 B12 -98.0(4)
C2 B3 B8 O2 144.1(6)
C2 B3 B8 B4 -101.0(4)
C2 B3 B8 B7 38.1(4)
C2 B3 B8 B9 -62.7(5)
C2 B3 B8 B12 0.9(6)
C2 B6 B10 O7 -153.3(6)
C2 B6 B10 B5 99.1(4)
C2 B6 B10 B9 60.6(5)
C2 B6 B10 B11 -38.7(4)
C2 B6 B10 B12 -1.7(5)
C2 B6 B11 B7 33.5(4)
C2 B6 B11 B10 136.2(4)
C2 B6 B11 B12 97.1(5)
C2 B7 B8 O2 -159.3(5)
C2 B7 B8 B3 -38.5(4)
C2 B7 B8 B4 -1.9(6)
C2 B7 B8 B9 61.6(6)
C2 B7 B8 B12 99.6(5)
C2 B7 B11 B6 -34.0(4)
C2 B7 B11 B10 -96.8(5)
C2 B7 B11 B12 -136.2(5)
C2 B7 B12 O5 155.0(5)
C2 B7 B12 B8 -99.6(5)
C2 B7 B12 B9 -62.1(5)
C2 B7 B12 B10 0.8(5)
C2 B7 B12 B11 38.1(4)
C2 B11 B12 O5 -150.9(6)
C2 B11 B12 B7 -37.5(4)
C2 B11 B12 B8 0.2(6)
C2 B11 B12 B9 63.0(6)
C2 B11 B12 B10 99.9(5)
C3 C1 C2 C9 4.8(7)
C3 C1 C2 B3 109.6(5)
C3 C1 C2 B6 -105.5(5)
C3 C1 C2 B7 148.6(5)
C3 C1 C2 B11 -143.7(5)
C3 C1 B3 C2 -109.6(5)
C3 C1 B3 B4 111.7(5)
C3 C1 B3 B7 -145.7(4)
C3 C1 B3 B8 151.0(4)
C3 C1 B4 B3 -110.5(5)
C3 C1 B4 B5 109.4(5)
C3 C1 B4 B8 -149.4(5)
C3 C1 B4 B9 148.1(5)
C3 C1 B5 B4 -112.3(5)
C3 C1 B5 B6 107.4(5)
C3 C1 B5 B9 -151.6(4)
C3 C1 B5 B10 144.1(4)
C3 C1 B6 C2 110.9(5)
C3 C1 B6 B5 -110.6(5)
C3 C1 B6 B10 -148.0(4)
C3 C1 B6 B11 147.7(4)
C3 C4 C5 C6 2.2(9)
C4 C3 C8 C7 2.7(8)
C4 C5 C6 C7 -2.9(9)
C5 C6 C7 C8 3.6(9)
C6 C7 C8 C3 -3.5(9)
C8 C3 C4 C5 -2.0(8)
C9 C2 B3 C1 106.8(5)
C9 C2 B3 B4 143.0(5)
C9 C2 B3 B7 -114.7(5)
C9 C2 B3 B8 -153.9(4)
C9 C2 B6 C1 -105.0(5)
C9 C2 B6 B5 -140.7(5)
C9 C2 B6 B10 156.0(5)
C9 C2 B6 B11 116.5(5)
C9 C2 B7 B3 103.2(6)
C9 C2 B7 B8 142.1(5)
C9 C2 B7 B11 -116.3(6)
C9 C2 B7 B12 -154.7(5)
C9 C2 B11 B6 -106.9(5)
C9 C2 B11 B7 111.6(6)
C9 C2 B11 B10 -145.1(5)
C9 C2 B11 B12 150.1(5)
C9 C10 C11 C12 -178.5(5)
C13 O2 B8 B3 19.3(10)
C13 O2 B8 B4 -59.6(9)
C13 O2 B8 B7 93.2(8)
C13 O2 B8 B9 -131.6(7)
C13 O2 B8 B12 160.6(6)
C15 O4 B9 B4 -20.8(8)
C15 O4 B9 B5 -94.9(7)
C15 O4 B9 B8 55.3(8)
C15 O4 B9 B10 -163.3(5)
C15 O4 B9 B12 127.1(6)
C17 O7 B10 B5 99.2(11)
C17 O7 B10 B6 23.8(14)
C17 O7 B10 B9 167.5(10)
C17 O7 B10 B11 -53.3(13)
C17 O7 B10 B12 -124.6(10)
C19 O5 B12 B7 -66.0(9)
C19 O5 B12 B8 -137.7(7)
C19 O5 B12 B9 154.1(6)
C19 O5 B12 B10 84.4(8)
C19 O5 B12 B11 10.8(10)
B3 C1 C2 C9 -104.8(5)
B3 C1 C2 B6 144.9(4)
B3 C1 C2 B7 39.0(4)
B3 C1 C2 B11 106.7(4)
B3 C1 C3 C4 -11.1(7)
B3 C1 C3 C8 173.8(4)
B3 C1 B4 B5 -140.1(5)
B3 C1 B4 B8 -38.9(4)
B3 C1 B4 B9 -101.4(5)
B3 C1 B5 B4 38.3(4)
B3 C1 B5 B6 -102.0(5)
B3 C1 B5 B9 -1.0(6)
B3 C1 B5 B10 -65.2(5)
B3 C1 B6 C2 -32.1(4)
B3 C1 B6 B5 106.5(4)
B3 C1 B6 B10 69.1(5)
B3 C1 B6 B11 4.7(5)
B3 C2 C9 C10 141.5(5)
B3 C2 B6 C1 32.7(4)
B3 C2 B6 B5 -3.0(6)
B3 C2 B6 B10 -66.3(5)
B3 C2 B6 B11 -105.8(5)
B3 C2 B7 B8 38.9(4)
B3 C2 B7 B11 140.5(4)
B3 C2 B7 B12 102.1(5)
B3 C2 B11 B6 103.4(4)
B3 C2 B11 B7 -38.1(4)
B3 C2 B11 B10 65.2(5)
B3 C2 B11 B12 0.4(6)
B3 B4 B5 C1 -34.9(4)
B3 B4 B5 B6 0.4(6)
B3 B4 B5 B9 100.6(5)
B3 B4 B5 B10 62.7(5)
B3 B4 B8 O2 119.2(7)
B3 B4 B8 B7 -36.4(4)
B3 B4 B8 B9 -137.0(4)
B3 B4 B8 B12 -99.6(5)
B3 B4 B9 O4 151.6(5)
B3 B4 B9 B5 -99.5(4)
B3 B4 B9 B8 38.1(4)
B3 B4 B9 B10 -63.2(5)
B3 B4 B9 B12 1.0(5)
B3 B7 B8 O2 -120.8(6)
B3 B7 B8 B4 36.6(4)
B3 B7 B8 B9 100.1(5)
B3 B7 B8 B12 138.1(4)
B3 B7 B11 C2 34.9(4)
B3 B7 B11 B6 0.9(5)
B3 B7 B11 B10 -61.9(6)
B3 B7 B11 B12 -101.2(5)
B3 B7 B12 O5 -143.0(5)
B3 B7 B12 B8 -37.5(4)
B3 B7 B12 B9 -0.1(5)
B3 B7 B12 B10 62.8(5)
B3 B7 B12 B11 100.2(5)
B3 B8 B9 O4 -154.0(5)
B3 B8 B9 B4 -38.2(4)
B3 B8 B9 B5 -0.4(6)
B3 B8 B9 B10 61.9(6)
B3 B8 B9 B12 100.3(5)
B3 B8 B12 O5 153.4(5)
B3 B8 B12 B7 37.1(4)
B3 B8 B12 B9 -100.6(5)
B3 B8 B12 B10 -62.9(5)
B3 B8 B12 B11 -0.7(6)
B4 C1 C2 C9 -143.4(5)
B4 C1 C2 B3 -38.6(4)
B4 C1 C2 B6 106.3(5)
B4 C1 C2 B7 0.4(6)
B4 C1 C2 B11 68.1(5)
B4 C1 C3 C4 63.2(7)
B4 C1 C3 C8 -112.0(6)
B4 C1 B3 C2 138.7(5)
B4 C1 B3 B7 102.6(5)
B4 C1 B3 B8 39.2(4)
B4 C1 B5 B6 -140.3(4)
B4 C1 B5 B9 -39.3(4)
B4 C1 B5 B10 -103.6(4)
B4 C1 B6 C2 -100.1(4)
B4 C1 B6 B5 38.4(4)
B4 C1 B6 B10 1.0(6)
B4 C1 B6 B11 -63.3(5)
B4 B3 B7 C2 98.7(4)
B4 B3 B7 B8 -37.1(4)
B4 B3 B7 B11 63.8(5)
B4 B3 B7 B12 0.7(5)
B4 B3 B8 O2 -114.9(7)
B4 B3 B8 B7 139.1(5)
B4 B3 B8 B9 38.3(4)
B4 B3 B8 B12 101.9(5)
B4 B5 B6 C1 -35.0(4)
B4 B5 B6 C2 1.5(6)
B4 B5 B6 B10 102.8(5)
B4 B5 B6 B11 64.3(6)
B4 B5 B9 O4 117.0(6)
B4 B5 B9 B8 -37.7(4)
B4 B5 B9 B10 -138.8(4)
B4 B5 B9 B12 -100.9(5)
B4 B5 B10 O7 141.3(5)
B4 B5 B10 B6 -99.2(5)
B4 B5 B10 B9 37.5(4)
B4 B5 B10 B11 -61.7(5)
B4 B5 B10 B12 0.4(5)
B4 B8 B9 O4 -115.8(6)
B4 B8 B9 B5 37.8(4)
B4 B8 B9 B10 100.0(5)
B4 B8 B9 B12 138.5(4)
B4 B8 B12 O5 -143.3(5)
B4 B8 B12 B7 100.4(5)
B4 B8 B12 B9 -37.3(4)
B4 B8 B12 B10 0.4(5)
B4 B8 B12 B11 62.6(5)
B4 B9 B10 O7 -148.4(5)
B4 B9 B10 B5 -36.7(4)
B4 B9 B10 B6 2.4(6)
B4 B9 B10 B11 64.9(5)
B4 B9 B10 B12 101.2(5)
B4 B9 B12 O5 146.0(5)
B4 B9 B12 B7 -0.6(5)
B4 B9 B12 B8 37.0(4)
B4 B9 B12 B10 -100.4(4)
B4 B9 B12 B11 -63.9(5)
B5 C1 C2 C9 149.0(4)
B5 C1 C2 B3 -106.2(4)
B5 C1 C2 B6 38.7(4)
B5 C1 C2 B7 -67.2(5)
B5 C1 C2 B11 0.5(5)
B5 C1 C3 C4 137.5(5)
B5 C1 C3 C8 -37.6(7)
B5 C1 B3 C2 100.1(5)
B5 C1 B3 B4 -38.5(4)
B5 C1 B3 B7 64.1(5)
B5 C1 B3 B8 0.7(6)
B5 C1 B4 B3 140.1(5)
B5 C1 B4 B8 101.2(5)
B5 C1 B4 B9 38.8(4)
B5 C1 B6 C2 -138.6(4)
B5 C1 B6 B10 -37.4(4)
B5 C1 B6 B11 -101.7(5)
B5 B4 B8 O2 -141.5(6)
B5 B4 B8 B3 99.4(4)
B5 B4 B8 B7 63.0(5)
B5 B4 B8 B9 -37.7(4)
B5 B4 B8 B12 -0.2(5)
B5 B4 B9 O4 -108.9(6)
B5 B4 B9 B8 137.5(4)
B5 B4 B9 B10 36.3(4)
B5 B4 B9 B12 100.4(4)
B5 B6 B10 O7 107.6(7)
B5 B6 B10 B9 -38.4(4)
B5 B6 B10 B11 -137.8(4)
B5 B6 B10 B12 -100.8(4)
B5 B6 B11 C2 -98.1(4)
B5 B6 B11 B7 -64.6(6)
B5 B6 B11 B10 38.1(4)
B5 B6 B11 B12 -1.0(6)
B5 B9 B10 O7 -111.7(6)
B5 B9 B10 B6 39.1(4)
B5 B9 B10 B11 101.6(5)
B5 B9 B10 B12 137.9(5)
B5 B9 B12 O5 -150.7(5)
B5 B9 B12 B7 62.8(5)
B5 B9 B12 B8 100.3(5)
B5 B9 B12 B10 -37.1(4)
B5 B9 B12 B11 -0.6(6)
B5 B10 B11 C2 -0.1(5)
B5 B10 B11 B6 -38.2(4)
B5 B10 B11 B7 60.8(5)
B5 B10 B11 B12 99.3(4)
B5 B10 B12 O5 141.5(5)
B5 B10 B12 B7 -63.4(5)
B5 B10 B12 B8 -0.5(5)
B5 B10 B12 B9 37.2(4)
B5 B10 B12 B11 -101.3(5)
B6 C1 C2 C9 110.3(5)
B6 C1 C2 B3 -144.9(4)
B6 C1 C2 B7 -105.9(5)
B6 C1 C2 B11 -38.2(4)
B6 C1 C3 C4 -150.2(5)
B6 C1 C3 C8 34.6(6)
B6 C1 B3 C2 32.0(4)
B6 C1 B3 B4 -106.7(5)
B6 C1 B3 B7 -4.1(5)
B6 C1 B3 B8 -67.5(5)
B6 C1 B4 B3 101.9(5)
B6 C1 B4 B5 -38.3(4)
B6 C1 B4 B8 62.9(5)
B6 C1 B4 B9 0.5(5)
B6 C1 B5 B4 140.3(4)
B6 C1 B5 B9 101.0(5)
B6 C1 B5 B10 36.7(4)
B6 C2 C9 C10 -81.6(6)
B6 C2 B3 C1 -32.9(4)
B6 C2 B3 B4 3.3(6)
B6 C2 B3 B7 105.6(5)
B6 C2 B3 B8 66.4(5)
B6 C2 B7 B3 -104.0(5)
B6 C2 B7 B8 -65.1(6)
B6 C2 B7 B11 36.5(4)
B6 C2 B7 B12 -2.0(6)
B6 C2 B11 B7 -141.5(4)
B6 C2 B11 B10 -38.2(4)
B6 C2 B11 B12 -103.0(5)
B6 B5 B9 O4 -142.1(5)
B6 B5 B9 B4 100.9(5)
B6 B5 B9 B8 63.2(5)
B6 B5 B9 B10 -37.9(4)
B6 B5 B9 B12 -0.1(6)
B6 B5 B10 O7 -119.5(5)
B6 B5 B10 B9 136.6(4)
B6 B5 B10 B11 37.5(4)
B6 B5 B10 B12 99.5(4)
B6 B10 B11 C2 38.1(4)
B6 B10 B11 B7 99.0(5)
B6 B10 B11 B12 137.5(5)
B6 B10 B12 O5 -154.5(5)
B6 B10 B12 B7 0.6(5)
B6 B10 B12 B8 63.6(5)
B6 B10 B12 B9 101.2(5)
B6 B10 B12 B11 -37.3(4)
B6 B11 B12 O5 147.0(6)
B6 B11 B12 B7 -99.5(5)
B6 B11 B12 B8 -61.8(6)
B6 B11 B12 B9 1.0(6)
B6 B11 B12 B10 37.8(5)
B7 C2 C9 C10 69.6(7)
B7 C2 B3 C1 -138.5(5)
B7 C2 B3 B4 -102.3(5)
B7 C2 B3 B8 -39.2(4)
B7 C2 B6 C1 101.4(4)
B7 C2 B6 B5 65.6(5)
B7 C2 B6 B10 2.4(6)
B7 C2 B6 B11 -37.1(4)
B7 C2 B11 B6 141.5(4)
B7 C2 B11 B10 103.3(4)
B7 C2 B11 B12 38.5(4)
B7 B3 B4 C1 -98.3(4)
B7 B3 B4 B5 -63.7(5)
B7 B3 B4 B8 37.2(4)
B7 B3 B4 B9 -1.0(5)
B7 B3 B8 O2 106.0(7)
B7 B3 B8 B4 -139.1(5)
B7 B3 B8 B9 -100.8(5)
B7 B3 B8 B12 -37.1(4)
B7 B8 B9 O4 143.3(5)
B7 B8 B9 B4 -100.9(5)
B7 B8 B9 B5 -63.2(6)
B7 B8 B9 B10 -0.9(6)
B7 B8 B9 B12 37.6(4)
B7 B8 B12 O5 116.3(6)
B7 B8 B12 B9 -137.7(4)
B7 B8 B12 B10 -100.0(4)
B7 B8 B12 B11 -37.8(4)
B7 B11 B12 O5 -113.5(7)
B7 B11 B12 B8 37.7(4)
B7 B11 B12 B9 100.5(5)
B7 B11 B12 B10 137.4(5)
B8 O2 C13 O1 -9.6(12)
B8 O2 C13 C14 172.2(6)
B8 B3 B4 C1 -135.5(5)
B8 B3 B4 B5 -100.9(5)
B8 B3 B4 B9 -38.2(4)
B8 B3 B7 C2 135.8(5)
B8 B3 B7 B11 100.8(5)
B8 B3 B7 B12 37.8(4)
B8 B4 B5 C1 -97.7(4)
B8 B4 B5 B6 -62.4(5)
B8 B4 B5 B9 37.8(4)
B8 B4 B5 B10 -0.1(5)
B8 B4 B9 O4 113.6(6)
B8 B4 B9 B5 -137.5(4)
B8 B4 B9 B10 -101.3(4)
B8 B4 B9 B12 -37.1(4)
B8 B7 B11 C2 98.2(5)
B8 B7 B11 B6 64.2(5)
B8 B7 B11 B10 1.4(6)
B8 B7 B11 B12 -38.0(4)
B8 B7 B12 O5 -105.5(6)
B8 B7 B12 B9 37.4(4)
B8 B7 B12 B10 100.3(5)
B8 B7 B12 B11 137.7(5)
B8 B9 B10 O7 148.5(5)
B8 B9 B10 B5 -99.9(5)
B8 B9 B10 B6 -60.8(6)
B8 B9 B10 B11 1.7(6)
B8 B9 B10 B12 38.1(4)
B8 B9 B12 O5 108.9(5)
B8 B9 B12 B7 -37.6(4)
B8 B9 B12 B10 -137.4(5)
B8 B9 B12 B11 -100.9(5)
B9 O4 C15 O3 -1.2(10)
B9 O4 C15 C16 -179.6(5)
B9 B4 B5 C1 -135.5(4)
B9 B4 B5 B6 -100.2(5)
B9 B4 B5 B10 -37.9(4)
B9 B4 B8 O2 -103.8(6)
B9 B4 B8 B3 137.0(4)
B9 B4 B8 B7 100.6(5)
B9 B4 B8 B12 37.5(4)
B9 B5 B6 C1 -98.6(5)
B9 B5 B6 C2 -62.1(5)
B9 B5 B6 B10 39.2(4)
B9 B5 B6 B11 0.7(6)
B9 B5 B10 O7 103.9(5)
B9 B5 B10 B6 -136.6(4)
B9 B5 B10 B11 -99.1(4)
B9 B5 B10 B12 -37.1(4)
B9 B8 B12 O5 -106.0(5)
B9 B8 B12 B7 137.7(4)
B9 B8 B12 B10 37.7(4)
B9 B8 B12 B11 99.9(5)
B9 B10 B11 C2 -62.9(5)
B9 B10 B11 B6 -101.0(5)
B9 B10 B11 B7 -2.0(6)
B9 B10 B11 B12 36.6(4)
B9 B10 B12 O5 104.3(6)
B9 B10 B12 B7 -100.6(5)
B9 B10 B12 B8 -37.6(4)
B9 B10 B12 B11 -138.5(5)
B10 O7 C17 C18 -179.3(8)
B10 O7 C17 O8 4.2(19)
B10 O7 C17 O8' -65.2(18)
B10 B5 B6 C1 -137.8(4)
B10 B5 B6 C2 -101.3(5)
B10 B5 B6 B11 -38.5(4)
B10 B5 B9 O4 -104.2(6)
B10 B5 B9 B4 138.8(4)
B10 B5 B9 B8 101.1(5)
B10 B5 B9 B12 37.9(4)
B10 B6 B11 C2 -136.2(4)
B10 B6 B11 B7 -102.7(4)
B10 B6 B11 B12 -39.1(4)
B10 B9 B12 O5 -113.7(6)
B10 B9 B12 B7 99.8(4)
B10 B9 B12 B8 137.4(5)
B10 B9 B12 B11 36.5(4)
B10 B11 B12 O5 109.2(7)
B10 B11 B12 B7 -137.4(5)
B10 B11 B12 B8 -99.7(5)
B10 B11 B12 B9 -36.8(5)
B11 C2 C9 C10 -8.0(8)
B11 C2 B3 C1 -100.2(5)
B11 C2 B3 B4 -64.0(6)
B11 C2 B3 B7 38.3(5)
B11 C2 B3 B8 -0.9(6)
B11 C2 B6 C1 138.5(4)
B11 C2 B6 B5 102.8(5)
B11 C2 B6 B10 39.5(4)
B11 C2 B7 B3 -140.5(4)
B11 C2 B7 B8 -101.6(5)
B11 C2 B7 B12 -38.4(4)
B11 B6 B10 O7 -114.6(7)
B11 B6 B10 B5 137.8(4)
B11 B6 B10 B9 99.4(5)
B11 B6 B10 B12 37.0(4)
B11 B7 B8 O2 138.7(5)
B11 B7 B8 B3 -100.4(5)
B11 B7 B8 B4 -63.9(6)
B11 B7 B8 B9 -0.3(6)
B11 B7 B8 B12 37.6(4)
B11 B7 B12 O5 116.8(6)
B11 B7 B12 B8 -137.7(5)
B11 B7 B12 B9 -100.3(5)
B11 B7 B12 B10 -37.4(4)
B11 B10 B12 O5 -117.2(6)
B11 B10 B12 B7 37.9(4)
B11 B10 B12 B8 100.8(5)
B11 B10 B12 B9 138.5(5)
B12 O5 C19 C20 -178.2(6)
B12 O5 C19 O6 22.8(13)
B12 O5 C19 O6' -45.3(14)
B12 B7 B8 O2 101.1(6)
B12 B7 B8 B3 -138.1(4)
B12 B7 B8 B4 -101.5(5)
B12 B7 B8 B9 -37.9(4)
B12 B7 B11 C2 136.2(5)
B12 B7 B11 B6 102.2(5)
B12 B7 B11 B10 39.4(4)
B12 B8 B9 O4 105.7(6)
B12 B8 B9 B4 -138.5(4)
B12 B8 B9 B5 -100.7(4)
B12 B8 B9 B10 -38.4(4)
B12 B9 B10 O7 110.4(6)
B12 B9 B10 B5 -137.9(5)
B12 B9 B10 B6 -98.8(5)
B12 B9 B10 B11 -36.3(4)
B12 B10 B11 C2 -99.4(5)
B12 B10 B11 B6 -137.5(5)
B12 B10 B11 B7 -38.5(4)
O9 B18 B19 O11 -0.4(8)
O9 B18 B19 B14 114.2(5)
O9 B18 B19 B15 152.0(5)
O9 B18 B19 B20 -145.3(5)
O9 B18 B19 B22 -107.2(5)
O9 B18 B22 O13 -0.5(8)
O9 B18 B22 B17 -115.1(6)
O9 B18 B22 B19 107.1(6)
O9 B18 B22 B20 145.0(5)
O9 B18 B22 B21 -152.2(5)
O11 B19 B20 O15 0.7(7)
O11 B19 B20 B15 112.8(5)
O11 B19 B20 B16 151.1(5)
O11 B19 B20 B21 -146.4(5)
O11 B19 B20 B22 -109.4(5)
O11 B19 B22 O13 -7.3(7)
O11 B19 B22 B17 -152.3(4)
O11 B19 B22 B18 -114.5(5)
O11 B19 B22 B20 108.0(5)
O11 B19 B22 B21 144.6(5)
O15 B20 B21 C22 155.2(4)
O15 B20 B21 B16 115.6(5)
O15 B20 B21 B17 -143.6(5)
O15 B20 B21 B22 -106.2(6)
O15 B20 B22 O13 -0.5(7)
O15 B20 B22 B17 153.8(5)
O15 B20 B22 B18 -143.0(5)
O15 B20 B22 B19 -104.8(5)
O15 B20 B22 B21 116.5(5)
C21 C22 C29 C30 -158.1(6)
C21 C22 B13 B14 35.5(4)
C21 C22 B13 B17 138.2(5)
C21 C22 B13 B18 99.4(4)
C21 C22 B16 B15 -35.8(4)
C21 C22 B16 B20 -98.2(4)
C21 C22 B16 B21 -138.7(4)
C21 C22 B17 B13 -38.0(4)
C21 C22 B17 B18 0.9(6)
C21 C22 B17 B21 103.3(5)
C21 C22 B17 B22 64.0(5)
C21 C22 B21 B16 38.0(4)
C21 C22 B21 B17 -103.0(4)
C21 C22 B21 B20 -1.5(5)
C21 C22 B21 B22 -64.4(5)
C21 C23 C24 C25 -177.2(5)
C21 C23 C28 C27 175.2(5)
C21 B13 B14 B15 34.9(4)
C21 B13 B14 B18 134.1(4)
C21 B13 B14 B19 96.6(4)
C21 B13 B17 C22 36.4(4)
C21 B13 B17 B18 -99.3(4)
C21 B13 B17 B21 2.4(6)
C21 B13 B17 B22 -61.7(5)
C21 B13 B18 O9 -149.3(5)
C21 B13 B18 B14 -39.3(4)
C21 B13 B18 B17 99.0(4)
C21 B13 B18 B19 -1.1(5)
C21 B13 B18 B22 61.8(5)
C21 B14 B15 B16 34.3(4)
C21 B14 B15 B19 134.9(4)
C21 B14 B15 B20 97.1(4)
C21 B14 B18 O9 157.2(5)
C21 B14 B18 B13 39.7(4)
C21 B14 B18 B17 2.3(6)
C21 B14 B18 B19 -97.8(4)
C21 B14 B18 B22 -60.8(5)
C21 B14 B19 O11 -148.6(5)
C21 B14 B19 B15 -38.3(4)
C21 B14 B19 B18 99.0(4)
C21 B14 B19 B20 -1.7(5)
C21 B14 B19 B22 62.0(5)
C21 B15 B16 C22 36.6(4)
C21 B15 B16 B20 136.6(4)
C21 B15 B16 B21 98.4(5)
C21 B15 B19 O11 154.1(5)
C21 B15 B19 B14 39.0(4)
C21 B15 B19 B18 1.1(5)
C21 B15 B19 B20 -99.7(4)
C21 B15 B19 B22 -61.9(5)
C21 B15 B20 O15 -156.2(4)
C21 B15 B20 B16 -38.1(4)
C21 B15 B20 B19 99.9(4)
C21 B15 B20 B21 -1.2(5)
C21 B15 B20 B22 62.3(5)
C21 B16 B20 O15 145.6(5)
C21 B16 B20 B15 37.0(4)
C21 B16 B20 B19 -0.7(5)
C21 B16 B20 B21 -101.2(4)
C21 B16 B20 B22 -64.0(5)
C21 B16 B21 C22 -36.4(4)
C21 B16 B21 B17 -2.2(6)
C21 B16 B21 B20 98.4(4)
C21 B16 B21 B22 60.9(6)
C22 C21 C23 C24 -80.0(6)
C22 C21 C23 C28 105.7(6)
C22 C21 B13 B14 -139.0(5)
C22 C21 B13 B17 -35.6(4)
C22 C21 B13 B18 -98.3(5)
C22 C21 B14 B13 37.7(4)
C22 C21 B14 B15 -102.2(5)
C22 C21 B14 B18 -1.8(6)
C22 C21 B14 B19 -63.5(5)
C22 C21 B15 B14 104.2(4)
C22 C21 B15 B16 -37.6(3)
C22 C21 B15 B19 63.8(4)
C22 C21 B15 B20 0.3(4)
C22 C21 B16 B15 138.2(4)
C22 C21 B16 B20 100.3(4)
C22 C21 B16 B21 36.1(4)
C22 C29 C30 C31 -174.2(7)
C22 B13 B14 C21 -35.9(4)
C22 B13 B14 B15 -1.0(5)
C22 B13 B14 B18 98.2(5)
C22 B13 B14 B19 60.6(5)
C22 B13 B17 B18 -135.7(5)
C22 B13 B17 B21 -34.0(4)
C22 B13 B17 B22 -98.1(4)
C22 B13 B18 O9 149.1(5)
C22 B13 B18 B14 -100.8(4)
C22 B13 B18 B17 37.5(4)
C22 B13 B18 B19 -62.7(5)
C22 B13 B18 B22 0.3(5)
C22 B16 B20 O15 -152.4(5)
C22 B16 B20 B15 99.0(4)
C22 B16 B20 B19 61.4(5)
C22 B16 B20 B21 -39.2(4)
C22 B16 B20 B22 -2.0(5)
C22 B16 B21 B17 34.2(4)
C22 B16 B21 B20 134.8(4)
C22 B16 B21 B22 97.3(5)
C22 B17 B18 O9 -156.6(5)
C22 B17 B18 B13 -39.0(4)
C22 B17 B18 B14 -2.0(6)
C22 B17 B18 B19 61.8(6)
C22 B17 B18 B22 99.2(5)
C22 B17 B21 B16 -34.9(4)
C22 B17 B21 B20 -97.9(4)
C22 B17 B21 B22 -135.6(4)
C22 B17 B22 O13 155.5(5)
C22 B17 B22 B18 -100.1(4)
C22 B17 B22 B19 -62.1(5)
C22 B17 B22 B20 0.9(5)
C22 B17 B22 B21 38.1(4)
C22 B21 B22 O13 -148.7(5)
C22 B21 B22 B17 -38.0(4)
C22 B21 B22 B18 -0.8(5)
C22 B21 B22 B19 63.1(5)
C22 B21 B22 B20 99.8(5)
C23 C21 C22 C29 3.7(7)
C23 C21 C22 B13 108.4(5)
C23 C21 C22 B16 -106.2(5)
C23 C21 C22 B17 147.5(5)
C23 C21 C22 B21 -144.4(4)
C23 C21 B13 C22 -110.8(5)
C23 C21 B13 B14 110.2(5)
C23 C21 B13 B17 -146.4(4)
C23 C21 B13 B18 151.0(4)
C23 C21 B14 B13 -109.5(5)
C23 C21 B14 B15 110.6(5)
C23 C21 B14 B18 -149.0(5)
C23 C21 B14 B19 149.2(4)
C23 C21 B15 B14 -110.3(5)
C23 C21 B15 B16 108.0(5)
C23 C21 B15 B19 -150.7(4)
C23 C21 B15 B20 145.8(4)
C23 C21 B16 C22 110.8(5)
C23 C21 B16 B15 -111.0(5)
C23 C21 B16 B20 -148.9(4)
C23 C21 B16 B21 146.9(4)
C23 C24 C25 C26 2.3(9)
C24 C23 C28 C27 0.6(8)
C24 C25 C26 C27 0.6(10)
C25 C26 C27 C28 -2.9(10)
C26 C27 C28 C23 2.2(9)
C28 C23 C24 C25 -2.9(8)
C29 C22 B13 C21 106.1(5)
C29 C22 B13 B14 141.6(5)
C29 C22 B13 B17 -115.7(5)
C29 C22 B13 B18 -154.5(4)
C29 C22 B16 C21 -104.6(5)
C29 C22 B16 B15 -140.4(5)
C29 C22 B16 B20 157.2(5)
C29 C22 B16 B21 116.7(5)
C29 C22 B17 B13 102.5(6)
C29 C22 B17 B18 141.4(5)
C29 C22 B17 B21 -116.2(6)
C29 C22 B17 B22 -155.5(5)
C29 C22 B21 B16 -106.2(6)
C29 C22 B21 B17 112.8(6)
C29 C22 B21 B20 -145.7(5)
C29 C22 B21 B22 151.5(5)
C29 C30 C31 C32 -170.6(8)
C33 O9 B18 B13 -10.3(10)
C33 O9 B18 B14 -85.0(9)
C33 O9 B18 B17 65.9(9)
C33 O9 B18 B19 -155.9(7)
C33 O9 B18 B22 136.0(7)
C36 O11 B19 B14 -5.4(9)
C36 O11 B19 B15 -79.0(8)
C36 O11 B19 B18 69.4(8)
C36 O11 B19 B20 -149.0(6)
C36 O11 B19 B22 140.9(6)
C37 O13 B22 B17 -99.9(7)
C37 O13 B22 B18 -170.2(5)
C37 O13 B22 B19 120.8(6)
C37 O13 B22 B20 50.5(8)
C37 O13 B22 B21 -24.8(9)
C39 O15 B20 B15 113.2(5)
C39 O15 B20 B16 37.8(8)
C39 O15 B20 B19 -178.0(4)
C39 O15 B20 B21 -37.2(7)
C39 O15 B20 B22 -109.6(5)
B13 C21 C22 C29 -104.7(5)
B13 C21 C22 B16 145.4(4)
B13 C21 C22 B17 39.1(5)
B13 C21 C22 B21 107.3(4)
B13 C21 C23 C24 -8.8(7)
B13 C21 C23 C28 176.9(4)
B13 C21 B14 B15 -139.9(5)
B13 C21 B14 B18 -39.6(4)
B13 C21 B14 B19 -101.3(5)
B13 C21 B15 B14 38.5(4)
B13 C21 B15 B16 -103.3(4)
B13 C21 B15 B19 -1.9(5)
B13 C21 B15 B20 -65.4(5)
B13 C21 B16 C22 -32.2(4)
B13 C21 B16 B15 106.0(4)
B13 C21 B16 B20 68.1(5)
B13 C21 B16 B21 3.9(5)
B13 C22 C29 C30 135.1(7)
B13 C22 B16 C21 32.2(4)
B13 C22 B16 B15 -3.6(6)
B13 C22 B16 B20 -66.0(5)
B13 C22 B16 B21 -106.5(5)
B13 C22 B17 B18 38.9(4)
B13 C22 B17 B21 141.3(5)
B13 C22 B17 B22 102.0(5)
B13 C22 B21 B16 103.4(4)
B13 C22 B21 B17 -37.6(4)
B13 C22 B21 B20 63.9(5)
B13 C22 B21 B22 1.0(6)
B13 B14 B15 C21 -35.4(4)
B13 B14 B15 B16 -1.1(6)
B13 B14 B15 B19 99.5(4)
B13 B14 B15 B20 61.7(5)
B13 B14 B18 O9 117.5(6)
B13 B14 B18 B17 -37.3(4)
B13 B14 B18 B19 -137.4(4)
B13 B14 B18 B22 -100.4(5)
B13 B14 B19 O11 149.7(4)
B13 B14 B19 B15 -100.0(4)
B13 B14 B19 B18 37.3(4)
B13 B14 B19 B20 -63.4(5)
B13 B14 B19 B22 0.4(5)
B13 B17 B18 O9 -117.5(6)
B13 B17 B18 B14 37.1(4)
B13 B17 B18 B19 100.8(4)
B13 B17 B18 B22 138.2(4)
B13 B17 B21 C22 34.7(4)
B13 B17 B21 B16 -0.2(6)
B13 B17 B21 B20 -63.2(5)
B13 B17 B21 B22 -100.9(5)
B13 B17 B22 O13 -141.6(5)
B13 B17 B22 B18 -37.2(4)
B13 B17 B22 B19 0.8(5)
B13 B17 B22 B20 63.8(5)
B13 B17 B22 B21 101.0(4)
B13 B18 B19 O11 -152.4(5)
B13 B18 B19 B14 -37.8(4)
B13 B18 B19 B15 0.0(5)
B13 B18 B19 B20 62.7(5)
B13 B18 B19 B22 100.8(4)
B13 B18 B22 O13 152.0(5)
B13 B18 B22 B17 37.5(4)
B13 B18 B22 B19 -100.4(4)
B13 B18 B22 B20 -62.5(5)
B13 B18 B22 B21 0.3(6)
B14 C21 C22 C29 -143.2(5)
B14 C21 C22 B13 -38.5(4)
B14 C21 C22 B16 106.9(5)
B14 C21 C22 B17 0.7(6)
B14 C21 C22 B21 68.8(5)
B14 C21 C23 C24 64.1(7)
B14 C21 C23 C28 -110.2(6)
B14 C21 B13 C22 139.0(5)
B14 C21 B13 B17 103.4(5)
B14 C21 B13 B18 40.8(4)
B14 C21 B15 B16 -141.7(4)
B14 C21 B15 B19 -40.4(4)
B14 C21 B15 B20 -103.9(4)
B14 C21 B16 C22 -100.7(4)
B14 C21 B16 B15 37.5(4)
B14 C21 B16 B20 -0.5(6)
B14 C21 B16 B21 -64.6(5)
B14 B13 B17 C22 97.6(4)
B14 B13 B17 B18 -38.1(4)
B14 B13 B17 B21 63.6(5)
B14 B13 B17 B22 -0.6(5)
B14 B13 B18 O9 -110.1(6)
B14 B13 B18 B17 138.3(4)
B14 B13 B18 B19 38.2(4)
B14 B13 B18 B22 101.1(5)
B14 B15 B16 C21 -33.8(4)
B14 B15 B16 C22 2.8(6)
B14 B15 B16 B20 102.8(4)
B14 B15 B16 B21 64.6(6)
B14 B15 B19 O11 115.1(5)
B14 B15 B19 B18 -37.9(4)
B14 B15 B19 B20 -138.7(5)
B14 B15 B19 B22 -100.9(5)
B14 B15 B20 O15 142.1(4)
B14 B15 B20 B16 -99.9(5)
B14 B15 B20 B19 38.1(4)
B14 B15 B20 B21 -63.0(5)
B14 B15 B20 B22 0.6(6)
B14 B18 B19 O11 -114.6(5)
B14 B18 B19 B15 37.8(4)
B14 B18 B19 B20 100.4(4)
B14 B18 B19 B22 138.6(4)
B14 B18 B22 O13 -145.0(5)
B14 B18 B22 B17 100.5(4)
B14 B18 B22 B19 -37.3(4)
B14 B18 B22 B20 0.5(6)
B14 B18 B22 B21 63.3(5)
B14 B19 B20 O15 -148.9(4)
B14 B19 B20 B15 -36.7(4)
B14 B19 B20 B16 1.5(6)
B14 B19 B20 B21 64.0(5)
B14 B19 B20 B22 101.1(5)
B14 B19 B22 O13 144.2(4)
B14 B19 B22 B17 -0.7(5)
B14 B19 B22 B18 37.0(4)
B14 B19 B22 B20 -100.4(4)
B14 B19 B22 B21 -63.8(5)
B15 C21 C22 C29 148.9(4)
B15 C21 C22 B13 -106.4(4)
B15 C21 C22 B16 39.0(4)
B15 C21 C22 B17 -67.3(5)
B15 C21 C22 B21 0.8(5)
B15 C21 C23 C24 138.2(5)
B15 C21 C23 C28 -36.1(7)
B15 C21 B13 C22 100.2(4)
B15 C21 B13 B14 -38.8(4)
B15 C21 B13 B17 64.6(5)
B15 C21 B13 B18 2.0(5)
B15 C21 B14 B13 139.9(5)
B15 C21 B14 B18 100.3(5)
B15 C21 B14 B19 38.6(4)
B15 C21 B16 C22 -138.2(4)
B15 C21 B16 B20 -37.9(4)
B15 C21 B16 B21 -102.1(4)
B15 B14 B18 O9 -142.2(5)
B15 B14 B18 B13 100.3(4)
B15 B14 B18 B17 62.9(6)
B15 B14 B18 B19 -37.1(4)
B15 B14 B18 B22 -0.1(6)
B15 B14 B19 O11 -110.3(6)
B15 B14 B19 B18 137.3(4)
B15 B14 B19 B20 36.6(4)
B15 B14 B19 B22 100.4(4)
B15 B16 B20 O15 108.6(6)
B15 B16 B20 B19 -37.7(4)
B15 B16 B20 B21 -138.2(4)
B15 B16 B20 B22 -101.0(4)
B15 B16 B21 C22 -97.3(5)
B15 B16 B21 B17 -63.1(6)
B15 B16 B21 B20 37.5(4)
B15 B16 B21 B22 0.0(6)
B15 B19 B20 O15 -112.1(5)
B15 B19 B20 B16 38.3(4)
B15 B19 B20 B21 100.8(5)
B15 B19 B20 B22 137.8(5)
B15 B19 B22 O13 -152.7(4)
B15 B19 B22 B17 62.4(5)
B15 B19 B22 B18 100.1(5)
B15 B19 B22 B20 -37.4(4)
B15 B19 B22 B21 -0.8(6)
B15 B20 B21 C22 1.7(5)
B15 B20 B21 B16 -37.9(4)
B15 B20 B21 B17 62.9(5)
B15 B20 B21 B22 100.3(4)
B15 B20 B22 O13 141.8(5)
B15 B20 B22 B17 -63.9(5)
B15 B20 B22 B18 -0.7(6)
B15 B20 B22 B19 37.5(4)
B15 B20 B22 B21 -101.2(5)
B16 C21 C22 C29 109.9(5)
B16 C21 C22 B13 -145.4(4)
B16 C21 C22 B17 -106.3(5)
B16 C21 C22 B21 -38.1(4)
B16 C21 C23 C24 -149.1(5)
B16 C21 C23 C28 36.6(7)
B16 C21 B13 C22 31.7(4)
B16 C21 B13 B14 -107.3(5)
B16 C21 B13 B17 -3.9(5)
B16 C21 B13 B18 -66.5(5)
B16 C21 B14 B13 102.7(5)
B16 C21 B14 B15 -37.2(4)
B16 C21 B14 B18 63.1(5)
B16 C21 B14 B19 1.4(6)
B16 C21 B15 B14 141.7(4)
B16 C21 B15 B19 101.3(4)
B16 C21 B15 B20 37.8(3)
B16 C22 C29 C30 -88.8(7)
B16 C22 B13 C21 -32.5(4)
B16 C22 B13 B14 3.0(6)
B16 C22 B13 B17 105.6(5)
B16 C22 B13 B18 66.8(5)
B16 C22 B17 B13 -104.3(5)
B16 C22 B17 B18 -65.4(6)
B16 C22 B17 B21 37.0(4)
B16 C22 B17 B22 -2.3(6)
B16 C22 B21 B17 -141.0(4)
B16 C22 B21 B20 -39.5(4)
B16 C22 B21 B22 -102.3(4)
B16 B15 B19 O11 -143.3(5)
B16 B15 B19 B14 101.6(5)
B16 B15 B19 B18 63.8(5)
B16 B15 B19 B20 -37.0(4)
B16 B15 B19 B22 0.7(6)
B16 B15 B20 O15 -118.1(5)
B16 B15 B20 B19 138.0(5)
B16 B15 B20 B21 36.9(4)
B16 B15 B20 B22 100.5(5)
B16 B20 B21 C22 39.6(4)
B16 B20 B21 B17 100.8(5)
B16 B20 B21 B22 138.2(5)
B16 B20 B22 O13 -153.7(5)
B16 B20 B22 B17 0.7(5)
B16 B20 B22 B18 63.9(5)
B16 B20 B22 B19 102.1(5)
B16 B20 B22 B21 -36.7(4)
B16 B21 B22 O13 148.7(6)
B16 B21 B22 B17 -100.7(5)
B16 B21 B22 B18 -63.4(6)
B16 B21 B22 B19 0.5(6)
B16 B21 B22 B20 37.2(4)
B17 C22 C29 C30 63.1(9)
B17 C22 B13 C21 -138.2(5)
B17 C22 B13 B14 -102.6(5)
B17 C22 B13 B18 -38.8(4)
B17 C22 B16 C21 100.9(4)
B17 C22 B16 B15 65.1(5)
B17 C22 B16 B20 2.7(6)
B17 C22 B16 B21 -37.8(4)
B17 C22 B21 B16 141.0(4)
B17 C22 B21 B20 101.5(4)
B17 C22 B21 B22 38.7(4)
B17 B13 B14 C21 -96.5(4)
B17 B13 B14 B15 -61.6(5)
B17 B13 B14 B18 37.6(4)
B17 B13 B14 B19 0.1(5)
B17 B13 B18 O9 111.6(6)
B17 B13 B18 B14 -138.3(4)
B17 B13 B18 B19 -100.2(4)
B17 B13 B18 B22 -37.2(4)
B17 B18 B19 O11 144.2(5)
B17 B18 B19 B14 -101.2(4)
B17 B18 B19 B15 -63.4(5)
B17 B18 B19 B20 -0.8(6)
B17 B18 B19 B22 37.3(4)
B17 B18 B22 O13 114.6(5)
B17 B18 B22 B19 -137.8(4)
B17 B18 B22 B20 -100.0(4)
B17 B18 B22 B21 -37.1(4)
B17 B21 B22 O13 -110.6(6)
B17 B21 B22 B18 37.2(4)
B17 B21 B22 B19 101.2(5)
B17 B21 B22 B20 137.9(5)
B18 O9 C33 O10 -4.4(13)
B18 O9 C33 C34 -179.8(6)
B18 B13 B14 C21 -134.1(4)
B18 B13 B14 B15 -99.2(5)
B18 B13 B14 B19 -37.5(4)
B18 B13 B17 C22 135.7(5)
B18 B13 B17 B21 101.7(5)
B18 B13 B17 B22 37.6(4)
B18 B14 B15 C21 -97.4(4)
B18 B14 B15 B16 -63.1(5)
B18 B14 B15 B19 37.5(4)
B18 B14 B15 B20 -0.3(6)
B18 B14 B19 O11 112.4(5)
B18 B14 B19 B15 -137.3(4)
B18 B14 B19 B20 -100.7(4)
B18 B14 B19 B22 -37.0(3)
B18 B17 B21 C22 97.9(5)
B18 B17 B21 B16 63.0(6)
B18 B17 B21 B20 0.0(6)
B18 B17 B21 B22 -37.7(4)
B18 B17 B22 O13 -104.4(5)
B18 B17 B22 B19 38.0(4)
B18 B17 B22 B20 101.0(4)
B18 B17 B22 B21 138.3(4)
B18 B19 B20 O15 147.9(4)
B18 B19 B20 B15 -100.0(5)
B18 B19 B20 B16 -61.7(5)
B18 B19 B20 B21 0.8(5)
B18 B19 B20 B22 37.9(4)
B18 B19 B22 O13 107.2(5)
B18 B19 B22 B17 -37.7(4)
B18 B19 B22 B20 -137.4(4)
B18 B19 B22 B21 -100.8(5)
B19 O11 C36 C35 -177.8(6)
B19 O11 C36 O12 -17.2(13)
B19 O11 C36 O12' 62.4(11)
B19 B14 B15 C21 -134.9(4)
B19 B14 B15 B16 -100.6(5)
B19 B14 B15 B20 -37.8(4)
B19 B14 B18 O9 -105.0(6)
B19 B14 B18 B13 137.4(4)
B19 B14 B18 B17 100.1(5)
B19 B14 B18 B22 37.0(4)
B19 B15 B16 C21 -98.8(4)
B19 B15 B16 C22 -62.2(6)
B19 B15 B16 B20 37.8(4)
B19 B15 B16 B21 -0.5(6)
B19 B15 B20 O15 103.9(5)
B19 B15 B20 B16 -138.0(5)
B19 B15 B20 B21 -101.1(4)
B19 B15 B20 B22 -37.5(4)
B19 B18 B22 O13 -107.6(5)
B19 B18 B22 B17 137.8(4)
B19 B18 B22 B20 37.8(4)
B19 B18 B22 B21 100.7(4)
B19 B20 B21 C22 -61.7(5)
B19 B20 B21 B16 -101.3(5)
B19 B20 B21 B17 -0.5(6)
B19 B20 B21 B22 36.9(4)
B19 B20 B22 O13 104.3(6)
B19 B20 B22 B17 -101.4(5)
B19 B20 B22 B18 -38.2(4)
B19 B20 B22 B21 -138.8(5)
B20 O15 C39 O16 -12.4(8)
B20 O15 C39 C40 167.6(5)
B20 B15 B16 C21 -136.6(4)
B20 B15 B16 C22 -99.9(4)
B20 B15 B16 B21 -38.2(4)
B20 B15 B19 O11 -106.3(6)
B20 B15 B19 B14 138.7(5)
B20 B15 B19 B18 100.8(4)
B20 B15 B19 B22 37.8(4)
B20 B16 B21 C22 -134.8(4)
B20 B16 B21 B17 -100.5(5)
B20 B16 B21 B22 -37.5(4)
B20 B19 B22 O13 -115.3(6)
B20 B19 B22 B17 99.7(4)
B20 B19 B22 B18 137.4(4)
B20 B19 B22 B21 36.6(4)
B20 B21 B22 O13 111.5(6)
B20 B21 B22 B17 -137.9(5)
B20 B21 B22 B18 -100.6(5)
B20 B21 B22 B19 -36.7(4)
B21 C22 C29 C30 -15.4(9)
B21 C22 B13 C21 -100.2(5)
B21 C22 B13 B14 -64.7(5)
B21 C22 B13 B17 37.9(4)
B21 C22 B13 B18 -0.9(6)
B21 C22 B16 C21 138.7(4)
B21 C22 B16 B15 102.9(5)
B21 C22 B16 B20 40.5(4)
B21 C22 B17 B13 -141.3(5)
B21 C22 B17 B18 -102.4(5)
B21 C22 B17 B22 -39.3(4)
B21 B16 B20 O15 -113.2(6)
B21 B16 B20 B15 138.2(4)
B21 B16 B20 B19 100.5(5)
B21 B16 B20 B22 37.2(4)
B21 B17 B18 O9 142.1(5)
B21 B17 B18 B13 -100.4(5)
B21 B17 B18 B14 -63.3(6)
B21 B17 B18 B19 0.5(6)
B21 B17 B18 B22 37.8(4)
B21 B17 B22 O13 117.3(5)
B21 B17 B22 B18 -138.3(4)
B21 B17 B22 B19 -100.3(4)
B21 B17 B22 B20 -37.3(4)
B21 B20 B22 O13 -117.0(6)
B21 B20 B22 B17 37.4(4)
B21 B20 B22 B18 100.5(5)
B21 B20 B22 B19 138.8(5)
B22 O13 C37 O14 -0.5(10)
B22 O13 C37 C38 -178.6(5)
B22 B17 B18 O9 104.3(6)
B22 B17 B18 B13 -138.2(4)
B22 B17 B18 B14 -101.1(5)
B22 B17 B18 B19 -37.4(4)
B22 B17 B21 C22 135.6(4)
B22 B17 B21 B16 100.8(5)
B22 B17 B21 B20 37.8(4)
B22 B18 B19 O11 106.8(6)
B22 B18 B19 B14 -138.6(4)
B22 B18 B19 B15 -100.8(4)
B22 B18 B19 B20 -38.1(4)
B22 B19 B20 O15 110.0(5)
B22 B19 B20 B15 -137.8(5)
B22 B19 B20 B16 -99.5(5)
B22 B19 B20 B21 -37.0(4)
B22 B20 B21 C22 -98.6(4)
B22 B20 B21 B16 -138.2(5)
B22 B20 B21 B17 -37.5(4)
